data_4114608
loop_
_publ_author_name
'Elisabetta Iengo'
'Ennio Zangrando'
'Romina Minatel'
'Enzo Alessio'

_publ_section_title
;
 Metallacycles of Porphyrins as Building Blocks in the Construction of
 Higher Order Assemblies through Axial Coordination of Bridging Ligands:
 Solution- and Solid-State Characterization of Molecular Sandwiches and
 Molecular Wires
;
_journal_name_full 'Journal of the American Chemical Society'
_journal_page_first 1003
_journal_page_last 1013
_journal_paper_doi 10.1021/ja016162s
_journal_volume 124
_journal_year 2002
_chemical_formula_moiety '[C147 H90 Cl6 N21 O6 Ru3 Zn3] 0.5(C6 H14) 5.5(CH Cl3)'
_chemical_formula_sum 'C155.5 H102.5 Cl22.5 N21 O6 Ru3 Zn3'
_chemical_formula_weight 3653.30
_chemical_name_systematic
;
catena-[trans,cis,cis-RuCl2(CO)2(Zn.4'-cis-DpyP)]2 (mu-4,4'bipy) solvated
       cis-DpyP =(5,10-bis(4'pyridyl)-15-20-diphenylporphyrin)
;
_space_group_IT_number 2
_symmetry_cell_setting triclinic
_symmetry_space_group_name_Hall '-P 1'
_symmetry_space_group_name_H-M 'P -1'
_atom_sites_solution_hydrogens geom
_atom_sites_solution_primary direct
_atom_sites_solution_secondary difmap
_audit_creation_method SHELXL-97
_cell_angle_alpha 87.54(2)
_cell_angle_beta 84.13(2)
_cell_angle_gamma 76.96(2)
_cell_formula_units_Z 2
_cell_length_a 17.272(4)
_cell_length_b 23.772(5)
_cell_length_c 25.077(5)
_cell_measurement_temperature 100(2)
_cell_volume 9976(4)
_computing_cell_refinement 'MOSFLM (Leslie, 1992)'
_computing_data_reduction 'MOSFLM (Leslie, 1992)'
_computing_molecular_graphics 'Ortep3/Windows (Farrugia,1997)'
_computing_publication_material 'WinGX 1.63 (Farrugia, 1999)'
_computing_structure_refinement 'SHELXL-97 (Sheldrick, 1997)'
_computing_structure_solution 'SHELXS-97 (Sheldrick, 1990)'
_diffrn_ambient_temperature 100(2)
_diffrn_measured_fraction_theta_full 0.920
_diffrn_measured_fraction_theta_max 0.920
_diffrn_measurement_device_type mar2000
_diffrn_radiation_monochromator Si111
_diffrn_radiation_source 'Elettra Synchrotron, Trieste (Italy)'
_diffrn_radiation_type synchrotron
_diffrn_radiation_wavelength 1.000
_diffrn_reflns_av_R_equivalents 0.0000
_diffrn_reflns_av_sigmaI/netI 0.0811
_diffrn_reflns_limit_h_max 15
_diffrn_reflns_limit_h_min -15
_diffrn_reflns_limit_k_max 21
_diffrn_reflns_limit_k_min -21
_diffrn_reflns_limit_l_max 22
_diffrn_reflns_limit_l_min 0
_diffrn_reflns_number 14124
_diffrn_reflns_theta_full 26.81
_diffrn_reflns_theta_max 26.81
_diffrn_reflns_theta_min 2.48
_exptl_absorpt_coefficient_mu 2.271
_exptl_crystal_density_diffrn 1.216
_exptl_crystal_F_000 3669
_refine_diff_density_max 0.773
_refine_diff_density_min -0.762
_refine_diff_density_rms 0.097
_refine_ls_extinction_method none
_refine_ls_goodness_of_fit_ref 1.037
_refine_ls_hydrogen_treatment mixed
_refine_ls_matrix_type full
_refine_ls_number_parameters 990
_refine_ls_number_reflns 14124
_refine_ls_number_restraints 915
_refine_ls_restrained_S_all 1.081
_refine_ls_R_factor_all 0.1183
_refine_ls_R_factor_gt 0.0865
_refine_ls_shift/su_max 0.006
_refine_ls_shift/su_mean 0.001
_refine_ls_structure_factor_coef Fsqd
_refine_ls_weighting_details 'calc w=1/[\s^2^(Fo^2^)+(0.1828P)^2^] where P=(Fo^2^+2Fc^2^)/3'
_refine_ls_weighting_scheme calc
_refine_ls_wR_factor_gt 0.2465
_refine_ls_wR_factor_ref 0.2693
_reflns_number_gt 8929
_reflns_number_total 14124
_reflns_threshold_expression >2sigma(I)
_cod_data_source_file ja016162s_s3_1.cif
_cod_data_source_block 7
_cod_original_formula_sum 'C155.50 H102.50 Cl22.50 N21 O6 Ru3 Zn3'
_cod_database_code 4114608

loop_
_symmetry_equiv_pos_as_xyz
'x, y, z'
'-x, -y, -z'

loop_
_atom_site_label
_atom_site_type_symbol
_atom_site_fract_x
_atom_site_fract_y
_atom_site_fract_z
_atom_site_U_iso_or_equiv
_atom_site_adp_type
_atom_site_occupancy
_atom_site_symmetry_multiplicity
_atom_site_calc_flag
_atom_site_refinement_flags
Zn1 Zn 0.73560(10) 0.61199(7) 0.45493(7) 0.0646(6) Uani 1 1 d .
N1 N 0.7608(7) 0.5508(4) 0.3963(5) 0.067(3) Uani 1 1 d .
N2 N 0.7520(7) 0.6735(4) 0.3949(5) 0.064(3) Uani 1 1 d .
N3 N 0.7395(6) 0.6698(4) 0.5125(5) 0.062(3) Uani 1 1 d .
N4 N 0.7585(7) 0.5470(4) 0.5124(5) 0.070(3) Uani 1 1 d .
C1 C 0.7686(7) 0.4637(5) 0.4533(5) 0.051(3) Uiso 1 1 d .
C2 C 0.7664(8) 0.4929(6) 0.4051(5) 0.058(4) Uiso 1 1 d .
C3 C 0.7690(9) 0.4652(7) 0.3551(6) 0.077(4) Uiso 1 1 d .
H3 H 0.7730 0.4251 0.3504 0.093 Uiso 1 1 calc R
C4 C 0.7645(8) 0.5070(6) 0.3150(6) 0.071(4) Uiso 1 1 d .
H4 H 0.7642 0.5018 0.2777 0.085 Uiso 1 1 calc R
C5 C 0.7602(9) 0.5606(7) 0.3416(7) 0.081(5) Uiso 1 1 d .
C6 C 0.7524(9) 0.6145(7) 0.3172(6) 0.075(4) Uiso 1 1 d .
C7 C 0.7488(9) 0.6680(6) 0.3431(7) 0.071(4) Uiso 1 1 d .
C8 C 0.7410(9) 0.7232(7) 0.3163(7) 0.080(5) Uiso 1 1 d .
H8 H 0.7384 0.7311 0.2789 0.096 Uiso 1 1 calc R
C9 C 0.7381(9) 0.7612(7) 0.3543(7) 0.088(5) Uiso 1 1 d .
H9 H 0.7328 0.8016 0.3486 0.106 Uiso 1 1 calc R
C10 C 0.7443(8) 0.7319(6) 0.4049(6) 0.064(4) Uiso 1 1 d .
C11 C 0.7369(8) 0.7572(6) 0.4539(5) 0.058(4) Uiso 1 1 d .
C12 C 0.7368(7) 0.7281(6) 0.5048(5) 0.056(4) Uiso 1 1 d .
C13 C 0.7382(8) 0.7550(6) 0.5549(6) 0.066(4) Uiso 1 1 d .
H13 H 0.7373 0.7944 0.5603 0.079 Uiso 1 1 calc R
C14 C 0.7410(8) 0.7118(6) 0.5933(6) 0.072(4) Uiso 1 1 d .
H14 H 0.7419 0.7161 0.6307 0.086 Uiso 1 1 calc R
C15 C 0.7422(8) 0.6596(6) 0.5673(6) 0.057(4) Uiso 1 1 d .
C16 C 0.7445(8) 0.6062(6) 0.5908(5) 0.060(4) Uiso 1 1 d .
C17 C 0.7541(8) 0.5532(6) 0.5655(7) 0.069(4) Uiso 1 1 d .
C18 C 0.7546(9) 0.4979(7) 0.5921(7) 0.082(5) Uiso 1 1 d .
H18 H 0.7508 0.4903 0.6297 0.099 Uiso 1 1 calc R
C19 C 0.7614(8) 0.4594(7) 0.5533(6) 0.076(4) Uiso 1 1 d .
H19 H 0.7639 0.4192 0.5588 0.091 Uiso 1 1 calc R
C20 C 0.7645(8) 0.4889(6) 0.5017(6) 0.060(4) Uiso 1 1 d .
Zn2 Zn 0.66863(10) 1.04545(7) 0.06982(7) 0.0597(5) Uani 1 1 d .
N5 N 0.6254(7) 1.1117(5) 0.0181(4) 0.065(3) Uani 1 1 d .
N6 N 0.6348(6) 0.9902(4) 0.0196(4) 0.059(3) Uani 1 1 d .
N7 N 0.6744(6) 0.9816(4) 0.1305(4) 0.060(3) Uani 1 1 d .
N8 N 0.6676(7) 1.1041(4) 0.1274(4) 0.063(3) Uani 1 1 d .
C21 C 0.6359(8) 1.1943(6) 0.0741(6) 0.069(4) Uiso 1 1 d .
C22 C 0.6196(9) 1.1693(7) 0.0269(6) 0.075(4) Uiso 1 1 d .
C23 C 0.5951(10) 1.2033(8) -0.0217(7) 0.096(5) Uiso 1 1 d .
H23 H 0.5885 1.2438 -0.0273 0.115 Uiso 1 1 calc R
C24 C 0.5838(10) 1.1646(7) -0.0566(7) 0.093(5) Uiso 1 1 d .
H24 H 0.5653 1.1734 -0.0910 0.112 Uiso 1 1 calc R
C25 C 0.6051(8) 1.1068(6) -0.0321(6) 0.065(4) Uiso 1 1 d .
C26 C 0.6043(8) 1.0560(6) -0.0556(5) 0.060(4) Uiso 1 1 d .
C27 C 0.6185(8) 1.0019(6) -0.0304(6) 0.057(4) Uiso 1 1 d .
C28 C 0.6203(9) 0.9487(6) -0.0582(7) 0.081(5) Uiso 1 1 d .
H28 H 0.6125 0.9453 -0.0948 0.097 Uiso 1 1 calc R
C29 C 0.6356(9) 0.9045(7) -0.0205(6) 0.088(5) Uiso 1 1 d .
H29 H 0.6384 0.8646 -0.0253 0.106 Uiso 1 1 calc R
C30 C 0.6465(8) 0.9316(6) 0.0276(6) 0.061(4) Uiso 1 1 d .
C31 C 0.6688(8) 0.9001(6) 0.0745(6) 0.063(4) Uiso 1 1 d .
C32 C 0.6829(8) 0.9251(6) 0.1215(5) 0.057(4) Uiso 1 1 d .
C33 C 0.7047(8) 0.8929(7) 0.1695(6) 0.073(4) Uiso 1 1 d .
H33 H 0.7144 0.8521 0.1743 0.087 Uiso 1 1 calc R
C34 C 0.7089(8) 0.9315(6) 0.2067(6) 0.069(4) Uiso 1 1 d .
H34 H 0.7215 0.9229 0.2426 0.083 Uiso 1 1 calc R
C35 C 0.6909(7) 0.9875(6) 0.1819(6) 0.056(4) Uiso 1 1 d .
C36 C 0.6893(8) 1.0384(6) 0.2052(5) 0.060(4) Uiso 1 1 d .
C37 C 0.6784(8) 1.0944(6) 0.1804(6) 0.069(4) Uiso 1 1 d .
C38 C 0.6762(8) 1.1481(6) 0.2069(6) 0.071(4) Uiso 1 1 d .
H38 H 0.6827 1.1522 0.2436 0.086 Uiso 1 1 calc R
C39 C 0.6632(9) 1.1902(7) 0.1701(6) 0.083(5) Uiso 1 1 d .
H39 H 0.6597 1.2301 0.1751 0.100 Uiso 1 1 calc R
C40 C 0.6554(8) 1.1632(6) 0.1209(6) 0.068(4) Uiso 1 1 d .
Zn3 Zn 0.09166(9) 0.75109(6) 0.35653(7) 0.0577(5) Uani 1 1 d .
N9 N 0.0208(6) 0.7142(4) 0.4121(4) 0.052(3) Uani 1 1 d .
N10 N 0.0533(6) 0.8278(4) 0.3979(4) 0.057(3) Uani 1 1 d .
N11 N 0.1321(6) 0.7972(4) 0.2910(4) 0.054(3) Uani 1 1 d .
N12 N 0.0993(6) 0.6824(4) 0.3063(5) 0.065(3) Uani 1 1 d .
C41 C 0.0360(8) 0.6220(6) 0.3674(5) 0.059(4) Uiso 1 1 d .
C42 C 0.0048(8) 0.6607(6) 0.4090(6) 0.063(4) Uiso 1 1 d .
C43 C -0.0544(8) 0.6513(6) 0.4542(6) 0.068(4) Uiso 1 1 d .
H43 H -0.0782 0.6190 0.4600 0.082 Uiso 1 1 calc R
C44 C -0.0671(8) 0.6974(6) 0.4846(6) 0.067(4) Uiso 1 1 d .
H44 H -0.1005 0.7032 0.5174 0.081 Uiso 1 1 calc R
C45 C -0.0202(8) 0.7385(6) 0.4590(6) 0.058(4) Uiso 1 1 d .
C46 C -0.0175(7) 0.7918(5) 0.4764(5) 0.054(4) Uiso 1 1 d .
C47 C 0.0198(7) 0.8338(5) 0.4499(5) 0.053(4) Uiso 1 1 d .
C48 C 0.0320(7) 0.8867(5) 0.4704(5) 0.052(3) Uiso 1 1 d .
H48 H 0.0171 0.9000 0.5059 0.063 Uiso 1 1 calc R
C49 C 0.0672(8) 0.9131(6) 0.4315(5) 0.062(4) Uiso 1 1 d .
H49 H 0.0816 0.9492 0.4334 0.075 Uiso 1 1 calc R
C50 C 0.0796(8) 0.8774(6) 0.3859(5) 0.058(4) Uiso 1 1 d .
C51 C 0.1171(7) 0.8909(5) 0.3346(5) 0.057(4) Uiso 1 1 d .
C52 C 0.1380(7) 0.8555(6) 0.2901(5) 0.057(4) Uiso 1 1 d .
C53 C 0.1714(9) 0.8699(7) 0.2357(6) 0.081(5) Uiso 1 1 d .
H53 H 0.1818 0.9060 0.2232 0.097 Uiso 1 1 calc R
C54 C 0.1841(8) 0.8208(6) 0.2078(6) 0.073(4) Uiso 1 1 d .
H54 H 0.2048 0.8165 0.1712 0.088 Uiso 1 1 calc R
C55 C 0.1620(8) 0.7774(6) 0.2409(6) 0.063(4) Uiso 1 1 d .
C56 C 0.1717(9) 0.7180(6) 0.2266(6) 0.073(4) Uiso 1 1 d .
C57 C 0.1422(9) 0.6737(6) 0.2565(6) 0.071(4) Uiso 1 1 d .
C58 C 0.1552(9) 0.6145(7) 0.2430(7) 0.081(5) Uiso 1 1 d .
H58 H 0.1842 0.5971 0.2114 0.098 Uiso 1 1 calc R
C59 C 0.1191(9) 0.5879(7) 0.2830(6) 0.082(5) Uiso 1 1 d .
H59 H 0.1177 0.5482 0.2855 0.098 Uiso 1 1 calc R
C60 C 0.0833(8) 0.6309(7) 0.3209(6) 0.070(4) Uiso 1 1 d .
Ru1 Ru 0.69564(10) 0.62506(5) 0.06465(6) 0.0998(6) Uani 1 1 d .
Cl1 Cl 0.8363(3) 0.60929(19) 0.0387(2) 0.1193(17) Uani 1 1 d .
Cl2 Cl 0.5560(3) 0.6429(2) 0.0902(2) 0.1191(18) Uani 1 1 d .
O1 O 0.6975(12) 0.4967(5) 0.0674(7) 0.186(8) Uani 1 1 d .
O2 O 0.6579(12) 0.6362(6) -0.0519(6) 0.171(7) Uani 1 1 d .
C1R C 0.7065(12) 0.5435(10) 0.0625(9) 0.123(7) Uiso 1 1 d .
C2R C 0.6755(12) 0.6312(9) -0.0104(9) 0.115(7) Uiso 1 1 d .
Ru2 Ru 0.71862(8) 1.03147(5) 0.46092(5) 0.0700(5) Uani 1 1 d .
Cl3 Cl 0.8619(2) 1.01046(16) 0.44531(16) 0.0814(12) Uani 1 1 d .
Cl4 Cl 0.5751(2) 1.05106(15) 0.47548(15) 0.0800(12) Uani 1 1 d .
O3 O 0.7517(7) 1.0180(5) 0.5773(5) 0.101(4) Uani 1 1 d .
O4 O 0.7085(8) 1.1590(4) 0.4693(5) 0.106(4) Uani 1 1 d .
C3R C 0.7334(9) 1.0228(6) 0.5368(7) 0.066(4) Uiso 1 1 d .
C4R C 0.7121(9) 1.1103(8) 0.4645(7) 0.083(5) Uiso 1 1 d .
Ru3 Ru 0.20973(9) 1.13806(5) 0.29216(5) 0.0837(5) Uani 1 1 d .
Cl5 Cl 0.3255(3) 1.10466(19) 0.33937(19) 0.0976(14) Uani 1 1 d .
Cl6 Cl 0.0876(3) 1.17284(17) 0.25084(17) 0.1062(16) Uani 1 1 d .
O5 O 0.2514(9) 1.2539(5) 0.2725(4) 0.121(5) Uani 1 1 d .
O6 O 0.3003(10) 1.0959(6) 0.1852(5) 0.155(6) Uani 1 1 d .
C5R C 0.2370(11) 1.2099(9) 0.2804(8) 0.100(6) Uiso 1 1 d .
C6R C 0.2661(10) 1.1116(7) 0.2232(8) 0.090(5) Uiso 1 1 d .
N1A N 0.7220(7) 0.9398(4) 0.4551(4) 0.067(3) Uani 1 1 d D
C2A C 0.7800(7) 0.9047(5) 0.4260(5) 0.065(4) Uiso 1 1 d D
H2A H 0.8189 0.9206 0.4048 0.078 Uiso 1 1 calc R
C3A C 0.7861(7) 0.8455(5) 0.4251(5) 0.068(4) Uiso 1 1 d D
H3A H 0.8285 0.8218 0.4037 0.082 Uiso 1 1 calc R
C4A C 0.7299(7) 0.8210(5) 0.4557(5) 0.064(4) Uiso 1 1 d D
C5A C 0.6695(7) 0.8578(5) 0.4861(5) 0.063(4) Uiso 1 1 d D
H5A H 0.6294 0.8432 0.5074 0.076 Uiso 1 1 calc R
C6A C 0.6685(7) 0.9169(5) 0.4852(5) 0.065(4) Uiso 1 1 d D
H6A H 0.6277 0.9417 0.5069 0.078 Uiso 1 1 calc R
N1B N 0.6874(7) 0.7166(5) 0.0688(4) 0.071(3) Uani 1 1 d D
C2B C 0.6381(11) 0.7489(8) 0.1058(7) 0.072(10) Uiso 0.477(19) 1 d PD
C3B C 0.6314(12) 0.8076(8) 0.1101(8) 0.063(9) Uiso 0.477(19) 1 d PD
C4B C 0.6775(8) 0.8349(5) 0.0734(5) 0.068(4) Uiso 1 1 d D
C5B C 0.7290(14) 0.8019(8) 0.0347(9) 0.074(10) Uiso 0.477(19) 1 d PD
C6B C 0.7354(15) 0.7420(8) 0.0370(10) 0.086(11) Uiso 0.477(19) 1 d PD
C2B1 C 0.7501(14) 0.7358(13) 0.0813(9) 0.090(11) Uiso 0.523(19) 1 d PD
C3B1 C 0.7493(12) 0.7980(10) 0.0844(10) 0.071(9) Uiso 0.523(19) 1 d PD
C5B1 C 0.6147(14) 0.8127(13) 0.0599(10) 0.086(10) Uiso 0.523(19) 1 d PD
C6B1 C 0.6207(12) 0.7533(11) 0.0571(10) 0.083(10) Uiso 0.523(19) 1 d PD
N1C N 0.7174(9) 0.6227(5) 0.1484(5) 0.100(5) Uani 1 1 d D
C2C C 0.7755(12) 0.6416(9) 0.1656(8) 0.075(10) Uiso 0.482(19) 1 d PD
C3C C 0.7885(12) 0.6416(11) 0.2186(8) 0.079(11) Uiso 0.482(19) 1 d PD
C4C C 0.7423(8) 0.6187(6) 0.2569(6) 0.081(5) Uiso 1 1 d D
C5C C 0.6735(12) 0.6027(12) 0.2415(7) 0.063(9) Uiso 0.482(19) 1 d PD
C6C C 0.6662(13) 0.6039(13) 0.1859(8) 0.074(10) Uiso 0.482(19) 1 d PD
C2C1 C 0.7872(13) 0.5889(10) 0.1614(15) 0.111(13) Uiso 0.518(19) 1 d PD
C3C1 C 0.8035(16) 0.5870(11) 0.2206(12) 0.101(12) Uiso 0.518(19) 1 d PD
C5C1 C 0.6758(13) 0.6525(11) 0.2360(12) 0.086(11) Uiso 0.518(19) 1 d PD
C6C1 C 0.6644(17) 0.6533(12) 0.1837(12) 0.102(12) Uiso 0.518(19) 1 d PD
N1D N 0.7094(6) 1.0345(4) 0.3758(4) 0.059(3) Uani 1 1 d D
C2D C 0.6499(8) 1.0186(6) 0.3560(5) 0.073(4) Uiso 1 1 d D
H2D H 0.6103 1.0070 0.3804 0.087 Uiso 1 1 calc R
C3D C 0.6419(8) 1.0179(6) 0.3018(5) 0.082(5) Uiso 1 1 d D
H3D H 0.5984 1.0051 0.2900 0.098 Uiso 1 1 calc R
C4D C 0.6973(7) 1.0359(6) 0.2644(5) 0.062(4) Uiso 1 1 d D
C5D C 0.7577(8) 1.0536(6) 0.2862(5) 0.082(5) Uiso 1 1 d D
H5D H 0.7968 1.0677 0.2633 0.099 Uiso 1 1 calc R
C6D C 0.7621(8) 1.0512(6) 0.3415(5) 0.078(4) Uiso 1 1 d D
H6D H 0.8058 1.0623 0.3548 0.094 Uiso 1 1 calc R
N1E N 0.1769(7) 1.0558(5) 0.3075(5) 0.077(4) Uani 1 1 d D
C2E C 0.2326(8) 1.0070(6) 0.3040(6) 0.080(5) Uiso 1 1 d D
H2E H 0.2867 1.0095 0.2959 0.096 Uiso 1 1 calc R
C3E C 0.2161(7) 0.9533(6) 0.3115(6) 0.074(4) Uiso 1 1 d D
H3E H 0.2578 0.9197 0.3064 0.089 Uiso 1 1 calc R
C4E C 0.1382(6) 0.9480(5) 0.3265(5) 0.055(4) Uiso 1 1 d D
C5E C 0.0803(7) 0.9990(5) 0.3318(5) 0.065(4) Uiso 1 1 d D
H5E H 0.0262 0.9979 0.3423 0.078 Uiso 1 1 calc R
C6E C 0.1021(8) 1.0521(5) 0.3214(6) 0.072(4) Uiso 1 1 d D
H6E H 0.0617 1.0866 0.3246 0.087 Uiso 1 1 calc R
N1F N -0.1452(6) 0.8378(4) 0.6317(4) 0.058(3) Uani 1 1 d D
C2F C -0.0907(8) 0.7887(6) 0.6240(5) 0.073(4) Uiso 1 1 d D
H2F H -0.0807 0.7629 0.6538 0.087 Uiso 1 1 calc R
C3F C -0.0480(8) 0.7729(5) 0.5754(5) 0.067(4) Uiso 1 1 d D
H3F H -0.0099 0.7371 0.5727 0.080 Uiso 1 1 calc R
C4F C -0.0599(7) 0.8084(5) 0.5304(5) 0.057(4) Uiso 1 1 d D
C5F C -0.1156(7) 0.8606(5) 0.5385(5) 0.062(4) Uiso 1 1 d D
H5F H -0.1254 0.8877 0.5096 0.075 Uiso 1 1 calc R
C6F C -0.1567(7) 0.8731(5) 0.5888(5) 0.063(4) Uiso 1 1 d D
H6F H -0.1950 0.9086 0.5929 0.076 Uiso 1 1 calc R
N1G N 0.2074(5) 0.7244(4) 0.3849(4) 0.061(3) Uani 1 1 d D
C2G C 0.2527(7) 0.6722(5) 0.3734(5) 0.071(4) Uiso 1 1 d D
H2G H 0.2297 0.6469 0.3549 0.085 Uiso 1 1 calc R
C3G C 0.3307(7) 0.6517(5) 0.3860(5) 0.069(4) Uiso 1 1 d D
H3G H 0.3592 0.6137 0.3770 0.083 Uiso 1 1 calc R
C4G C 0.3657(7) 0.6884(5) 0.4123(5) 0.067(4) Uiso 1 1 d D
C5G C 0.3180(7) 0.7420(5) 0.4271(6) 0.075(4) Uiso 1 1 d D
H5G H 0.3383 0.7676 0.4471 0.090 Uiso 1 1 calc R
C6G C 0.2406(7) 0.7578(5) 0.4124(5) 0.069(4) Uiso 1 1 d D
H6G H 0.2095 0.7948 0.4225 0.083 Uiso 1 1 calc R
N1H N 0.6068(6) 0.6295(5) 0.4518(5) 0.070(3) Uani 1 1 d D
C2H C 0.5793(9) 0.6050(7) 0.4132(6) 0.096(5) Uiso 1 1 d D
H2H H 0.6144 0.5746 0.3937 0.115 Uiso 1 1 calc R
C3H C 0.5005(8) 0.6226(6) 0.4003(6) 0.096(5) Uiso 1 1 d D
H3H H 0.4827 0.6033 0.3731 0.115 Uiso 1 1 calc R
C4H C 0.4479(7) 0.6680(6) 0.4271(5) 0.067(4) Uiso 1 1 d D
C5H C 0.4773(9) 0.6937(7) 0.4669(6) 0.105(6) Uiso 1 1 d D
H5H H 0.4441 0.7241 0.4876 0.126 Uiso 1 1 calc R
C6H C 0.5575(9) 0.6734(7) 0.4756(6) 0.097(5) Uiso 1 1 d D
H6H H 0.5783 0.6931 0.5010 0.117 Uiso 1 1 calc R
N1K N 0.7925(6) 1.0274(5) 0.0439(5) 0.070(3) Uani 1 1 d D
C2K C 0.8302(11) 0.9792(8) 0.0182(8) 0.100(11) Uiso 0.62(3) 1 d PD
C3K C 0.9117(11) 0.9657(9) 0.0026(10) 0.112(12) Uiso 0.62(3) 1 d PD
C4K C 0.9568(8) 1.0064(7) 0.0095(6) 0.085(5) Uiso 1 1 d D
C5K C 0.9203(11) 1.0522(10) 0.0423(10) 0.097(10) Uiso 0.62(3) 1 d PD
C6K C 0.8382(11) 1.0611(9) 0.0577(10) 0.091(10) Uiso 0.62(3) 1 d PD
C2K1 C 0.817(3) 1.0181(14) -0.0074(9) 0.094(16) Uiso 0.38(3) 1 d PD
C3K1 C 0.901(2) 1.0075(16) -0.0271(15) 0.101(17) Uiso 0.38(3) 1 d PD
C5K1 C 0.921(3) 1.0173(18) 0.0617(11) 0.14(2) Uiso 0.38(3) 1 d PD
C6K1 C 0.842(3) 1.0270(17) 0.0811(16) 0.107(18) Uiso 0.38(3) 1 d PD
C1I C 0.7737(4) 0.3990(2) 0.4538(2) 0.052(3) Uiso 1 1 d G
C2I C 0.7095(4) 0.3815(3) 0.4358(3) 0.083(5) Uiso 1 1 d G
H2I H 0.6645 0.4092 0.4254 0.099 Uiso 1 1 calc R
C3I C 0.7123(4) 0.3195(3) 0.4331(3) 0.085(5) Uiso 1 1 d G
H3I H 0.6706 0.3061 0.4193 0.102 Uiso 1 1 calc R
C4I C 0.7777(5) 0.2813(3) 0.4512(2) 0.078(4) Uiso 1 1 d G
H4I H 0.7816 0.2409 0.4487 0.093 Uiso 1 1 calc R
C5I C 0.8378(4) 0.3004(3) 0.4729(3) 0.075(4) Uiso 1 1 d G
H5I H 0.8795 0.2735 0.4883 0.090 Uiso 1 1 calc R
C6I C 0.8365(3) 0.3625(3) 0.4719(2) 0.066(4) Uiso 1 1 d G
H6I H 0.8792 0.3762 0.4838 0.079 Uiso 1 1 calc R
C1L C 0.7396 0.6037 0.6543 0.077 Uiso 1 1 d .
C2L C 0.6627 0.6310 0.6820 0.101 Uiso 1 1 d .
H2L H 0.6168 0.6485 0.6645 0.121 Uiso 1 1 calc R
C3L C 0.6650(6) 0.6280(4) 0.7384(4) 0.109(5) Uiso 1 1 d G
H3L H 0.6182 0.6464 0.7597 0.130 Uiso 1 1 calc R
C4L C 0.7275(7) 0.6016(4) 0.7641(3) 0.110(4) Uiso 1 1 d G
H4L H 0.7236 0.5994 0.8022 0.132 Uiso 1 1 calc R
C5L C 0.7939(6) 0.5787(3) 0.7361(3) 0.110(4) Uiso 1 1 d G
H5L H 0.8392 0.5624 0.7547 0.132 Uiso 1 1 calc R
C6L C 0.8025(5) 0.5769(3) 0.6814(3) 0.086(5) Uiso 1 1 d G
H6L H 0.8511 0.5574 0.6627 0.103 Uiso 1 1 calc R
C1M C 0.6306(8) 1.2578(4) 0.0727(5) 0.090(5) Uiso 1 1 d G
C2M C 0.5637(7) 1.2913(6) 0.0698(5) 0.128(7) Uiso 1 1 d G
H2M H 0.5176 1.2764 0.0674 0.153 Uiso 1 1 calc R
C3M C 0.5568(8) 1.3623(5) 0.0703(6) 0.169(10) Uiso 1 1 d G
H3M H 0.5090 1.3907 0.0669 0.203 Uiso 1 1 calc R
C4M C 0.6236(10) 1.3732(4) 0.0758(5) 0.133(7) Uiso 1 1 d G
H4M H 0.6213 1.4116 0.0860 0.160 Uiso 1 1 calc R
C5M C 0.6938(8) 1.3413(6) 0.0699(5) 0.137(8) Uiso 1 1 d G
H5M H 0.7402 1.3568 0.0643 0.164 Uiso 1 1 calc R
C6M C 0.6977(7) 1.2781(5) 0.0726(5) 0.114(6) Uiso 1 1 d G
H6M H 0.7478 1.2517 0.0742 0.137 Uiso 1 1 calc R
C1N C 0.5841(6) 1.0609(4) -0.1164(3) 0.066(4) Uiso 1 1 d G
C2N C 0.6405(5) 1.0815(5) -0.1530(4) 0.099(5) Uiso 1 1 d G
H2N H 0.6874 1.0901 -0.1417 0.118 Uiso 1 1 calc R
C3N C 0.6227(6) 1.0887(5) -0.2079(4) 0.100(5) Uiso 1 1 d G
H3N H 0.6510 1.1093 -0.2333 0.120 Uiso 1 1 calc R
C4N C 0.5620(6) 1.0641(5) -0.2223(3) 0.105(6) Uiso 1 1 d G
H4N H 0.5559 1.0619 -0.2593 0.126 Uiso 1 1 calc R
C5N C 0.5077(5) 1.0416(4) -0.1835(4) 0.089(5) Uiso 1 1 d G
H5N H 0.4630 1.0294 -0.1942 0.107 Uiso 1 1 calc R
C6N C 0.5234(5) 1.0386(4) -0.1297(3) 0.066(4) Uiso 1 1 d G
H6N H 0.4922 1.0214 -0.1032 0.080 Uiso 1 1 calc R
C1P C 0.0179(5) 0.5605(3) 0.3763(4) 0.066(4) Uiso 1 1 d G
C2P C 0.0410(6) 0.5292(4) 0.4247(3) 0.077(4) Uiso 1 1 d G
H2P H 0.0657 0.5448 0.4509 0.093 Uiso 1 1 calc R
C3P C 0.0232(6) 0.4706(4) 0.4305(4) 0.093(5) Uiso 1 1 d G
H3P H 0.0372 0.4472 0.4612 0.112 Uiso 1 1 calc R
C4P C -0.0134(6) 0.4502(3) 0.3915(4) 0.097(5) Uiso 1 1 d G
H4P H -0.0231 0.4124 0.3961 0.116 Uiso 1 1 calc R
C5P C -0.0362(6) 0.4811(4) 0.3474(4) 0.089(5) Uiso 1 1 d G
H5P H -0.0618 0.4653 0.3218 0.107 Uiso 1 1 calc R
C6P C -0.0206(6) 0.5413(4) 0.3387(3) 0.074(4) Uiso 1 1 d G
H6P H -0.0371 0.5645 0.3083 0.089 Uiso 1 1 calc R
C1Q C 0.21884(19) 0.70298(14) 0.17261(14) 0.092(5) Uiso 1 1 d G
C2Q C 0.29445(19) 0.70260(13) 0.16762(13) 0.099(5) Uiso 1 1 d G
H2Q H 0.3213 0.7132 0.1956 0.119 Uiso 1 1 calc R
C3Q C 0.3331(2) 0.68498(13) 0.11675(12) 0.143(8) Uiso 1 1 d G
H3Q H 0.3885 0.6845 0.1112 0.172 Uiso 1 1 calc R
C5Q C 0.2270(2) 0.67452(15) 0.07863(15) 0.153(8) Uiso 1 1 d G
H5Q H 0.2030 0.6722 0.0466 0.183 Uiso 1 1 calc R
C4Q C 0.3016(2) 0.66960(14) 0.07722(13) 0.125(7) Uiso 1 1 d G
H4Q H 0.3349 0.6542 0.0463 0.150 Uiso 1 1 calc R
C6Q C 0.1737(2) 0.68453(15) 0.13430(16) 0.122(7) Uiso 1 1 d G
H6Q H 0.1207 0.6792 0.1412 0.146 Uiso 1 1 calc R
C100 C 0.9772(2) 0.31795(11) 0.27037(15) 0.144(8) Uiso 1 1 d GD
H100 H 0.9935 0.2780 0.2560 0.173 Uiso 1 1 calc R
Cl11 Cl 0.9172(2) 0.31763(10) 0.33241(15) 0.187(3) Uani 1 1 d GD
Cl12 Cl 1.05736(19) 0.34359(12) 0.27608(17) 0.191(3) Uani 1 1 d GD
Cl13 Cl 0.91727(19) 0.36460(11) 0.22496(14) 0.309(6) Uani 1 1 d GD
C200 C 0.51908(17) 1.09359(10) 0.60403(11) 0.122(7) Uiso 1 1 d GD
H200 H 0.5088 1.0934 0.5655 0.146 Uiso 1 1 calc R
Cl21 Cl 0.42959(17) 1.11663(10) 0.64413(11) 0.1293(18) Uani 1 1 d GD
Cl22 Cl 0.55903(16) 1.01724(10) 0.62933(10) 0.1101(15) Uani 1 1 d GD
Cl23 Cl 0.58941(18) 1.13105(10) 0.61119(12) 0.1338(19) Uani 1 1 d GD
C300 C 0.44494(15) 0.78312(10) 0.27156(9) 0.148(8) Uiso 1 1 d GD
H300 H 0.4506 0.8240 0.2729 0.178 Uiso 1 1 calc R
Cl31 Cl 0.51526(14) 0.73600(9) 0.30987(8) 0.153(2) Uani 1 1 d GD
Cl32 Cl 0.35326(15) 0.77840(11) 0.28760(10) 0.1367(19) Uani 1 1 d GD
Cl33 Cl 0.47879(18) 0.75203(10) 0.20081(9) 0.212(4) Uani 1 1 d GD
C400 C 0.4582(3) 0.17977(13) 0.16317(17) 0.126(14) Uiso 0.50 1 d PGD
H400 H 0.5155 0.1824 0.1589 0.151 Uiso 0.50 1 calc PR
Cl41 Cl 0.4581(3) 0.15148(14) 0.11097(18) 0.178(6) Uani 0.50 1 d PGD
Cl42 Cl 0.4582(3) 0.14988(12) 0.22407(18) 0.322(16) Uani 0.50 1 d PGD
Cl43 Cl 0.4183(3) 0.25098(13) 0.17206(16) 0.318(13) Uani 0.50 1 d PGD
C1S C 0.4802(2) 0.42781(10) 0.40003(12) 0.231(14) Uiso 1 1 d G
H1S1 H 0.4360 0.4317 0.3776 0.346 Uiso 1 1 calc R
H1S2 H 0.4883 0.3902 0.4188 0.346 Uiso 1 1 calc R
H1S3 H 0.5290 0.4306 0.3774 0.346 Uiso 1 1 calc R
C2S C 0.4602(2) 0.47640(10) 0.44133(11) 0.145(8) Uiso 1 1 d G
H2S1 H 0.4502 0.5138 0.4214 0.174 Uiso 1 1 calc R
H2S2 H 0.4096 0.4736 0.4626 0.174 Uiso 1 1 calc R
C3S C 0.5202(2) 0.47792(9) 0.47932(11) 0.198(12) Uiso 1 1 d G
H3S1 H 0.5677 0.4892 0.4603 0.237 Uiso 1 1 calc R
H3S2 H 0.5374 0.4395 0.4966 0.237 Uiso 1 1 calc R

loop_
_atom_site_aniso_label
_atom_site_aniso_U_11
_atom_site_aniso_U_22
_atom_site_aniso_U_33
_atom_site_aniso_U_23
_atom_site_aniso_U_13
_atom_site_aniso_U_12
Zn1 0.0684(12) 0.0448(10) 0.0838(13) 0.0078(9) -0.0289(10) -0.0113(9)
N1 0.088(9) 0.040(7) 0.079(9) 0.007(6) -0.039(7) -0.018(6)
N2 0.090(9) 0.046(7) 0.065(8) 0.014(6) -0.014(6) -0.029(6)
N3 0.063(8) 0.047(7) 0.079(9) 0.006(6) -0.021(6) -0.010(6)
N4 0.073(8) 0.049(7) 0.092(10) -0.001(7) -0.029(7) -0.010(6)
Zn2 0.0645(11) 0.0542(11) 0.0604(11) 0.0080(9) -0.0115(9) -0.0127(9)
N5 0.087(9) 0.058(8) 0.055(8) -0.001(6) -0.018(6) -0.021(6)
N6 0.070(8) 0.055(7) 0.052(8) 0.003(6) -0.024(6) -0.008(6)
N7 0.070(8) 0.045(7) 0.064(8) -0.003(6) -0.014(6) -0.009(6)
N8 0.095(9) 0.050(7) 0.046(7) 0.011(6) -0.016(6) -0.018(6)
Zn3 0.0601(11) 0.0475(10) 0.0638(12) 0.0005(9) -0.0103(9) -0.0069(8)
N9 0.061(7) 0.042(6) 0.057(7) 0.011(6) -0.011(6) -0.021(5)
N10 0.058(7) 0.041(6) 0.076(8) 0.013(6) -0.012(6) -0.023(6)
N11 0.059(7) 0.063(8) 0.034(7) 0.018(6) 0.002(5) -0.008(6)
N12 0.071(8) 0.049(7) 0.079(9) 0.014(7) -0.018(7) -0.019(6)
Ru1 0.1612(15) 0.0567(9) 0.0881(11) 0.0006(8) -0.0462(10) -0.0231(9)
Cl1 0.159(5) 0.075(3) 0.108(4) -0.012(3) -0.022(3) 0.012(3)
Cl2 0.169(5) 0.105(3) 0.108(4) 0.015(3) -0.052(3) -0.068(3)
O1 0.33(2) 0.055(8) 0.197(17) 0.006(9) -0.108(16) -0.065(11)
O2 0.30(2) 0.112(11) 0.107(11) 0.010(9) -0.092(13) -0.036(12)
Ru2 0.1111(11) 0.0433(7) 0.0611(8) 0.0045(6) -0.0263(7) -0.0217(7)
Cl3 0.103(3) 0.063(2) 0.085(3) 0.007(2) -0.030(2) -0.026(2)
Cl4 0.110(3) 0.060(2) 0.069(3) 0.001(2) -0.015(2) -0.014(2)
O3 0.140(10) 0.097(8) 0.069(8) -0.008(6) -0.048(7) -0.014(7)
O4 0.166(11) 0.038(6) 0.116(10) -0.005(6) -0.002(8) -0.034(7)
Ru3 0.1237(12) 0.0613(9) 0.0673(9) -0.0036(7) 0.0109(8) -0.0318(8)
Cl5 0.093(3) 0.091(3) 0.109(3) -0.022(3) 0.019(3) -0.030(2)
Cl6 0.175(5) 0.065(3) 0.078(3) 0.003(2) -0.028(3) -0.017(3)
O5 0.211(14) 0.084(8) 0.082(8) 0.016(7) 0.023(8) -0.079(9)
O6 0.216(16) 0.155(13) 0.094(10) -0.052(9) 0.078(11) -0.073(11)
N1A 0.093(9) 0.053(7) 0.060(8) 0.005(6) -0.024(7) -0.018(7)
N1B 0.074(8) 0.063(8) 0.072(8) -0.010(7) -0.019(7) -0.003(7)
N1C 0.145(13) 0.065(8) 0.089(11) 0.009(8) -0.064(10) -0.002(9)
N1D 0.070(8) 0.048(7) 0.062(8) 0.000(6) -0.019(6) -0.015(6)
N1E 0.087(9) 0.069(8) 0.072(9) -0.022(7) -0.012(7) -0.007(7)
N1F 0.088(8) 0.048(7) 0.037(6) -0.006(5) 0.010(6) -0.019(6)
N1G 0.044(7) 0.053(7) 0.088(9) 0.000(6) -0.022(6) -0.007(6)
N1H 0.064(8) 0.062(8) 0.088(9) -0.001(7) -0.026(7) -0.010(6)
N1K 0.070(8) 0.072(8) 0.071(9) -0.003(7) 0.000(7) -0.028(7)
Cl11 0.192(7) 0.188(7) 0.149(6) 0.004(5) -0.033(5) 0.030(5)
Cl12 0.224(8) 0.114(5) 0.230(8) 0.002(5) 0.013(6) -0.042(5)
Cl13 0.430(18) 0.283(12) 0.204(10) 0.086(9) -0.104(11) -0.040(12)
Cl21 0.117(4) 0.141(4) 0.124(4) -0.025(4) -0.014(3) -0.011(3)
Cl22 0.132(4) 0.094(3) 0.102(4) 0.000(3) -0.022(3) -0.017(3)
Cl23 0.144(5) 0.086(3) 0.168(5) -0.017(3) 0.018(4) -0.031(3)
Cl31 0.163(5) 0.141(5) 0.140(5) 0.006(4) -0.030(4) 0.004(4)
Cl32 0.137(5) 0.144(5) 0.123(4) -0.009(4) -0.014(4) -0.016(4)
Cl33 0.182(7) 0.291(10) 0.112(5) -0.002(5) -0.006(5) 0.052(6)
Cl41 0.178(13) 0.210(14) 0.175(13) -0.025(11) -0.018(10) -0.104(11)
Cl42 0.149(15) 0.65(5) 0.194(18) 0.07(2) -0.016(12) -0.16(2)
Cl43 0.31(3) 0.36(3) 0.27(3) -0.14(2) 0.00(2) -0.02(2)

loop_
_atom_type_symbol
_atom_type_description
_atom_type_scat_dispersion_real
_atom_type_scat_dispersion_imag
_atom_type_scat_source
C C 0.0070 0.0030 'International Tables Vol C Tables 4.2.6.8 and 6.1.1.4'
H H 0.0000 0.0000 'International Tables Vol C Tables 4.2.6.8 and 6.1.1.4'
Ru Ru -0.5010 1.5480 'International Tables Vol C Tables 4.2.6.8 and 6.1.1.4'
Zn Zn -0.3200 2.5640 'International Tables Vol C Tables 4.2.6.8 and 6.1.1.4'
Cl Cl 0.2410 0.3110 'International Tables Vol C Tables 4.2.6.8 and 6.1.1.4'
O O 0.0230 0.0130 'International Tables Vol C Tables 4.2.6.8 and 6.1.1.4'
N N 0.0140 0.0070 'International Tables Vol C Tables 4.2.6.8 and 6.1.1.4'

loop_
_geom_angle_atom_site_label_1
_geom_angle_atom_site_label_2
_geom_angle_atom_site_label_3
_geom_angle
_geom_angle_site_symmetry_1
_geom_angle_site_symmetry_3
N3 Zn1 N1 166.3(4) . .
N3 Zn1 N4 88.1(4) . .
N1 Zn1 N4 89.6(4) . .
N3 Zn1 N2 90.0(4) . .
N1 Zn1 N2 88.0(4) . .
N4 Zn1 N2 161.7(4) . .
N3 Zn1 N1H 98.8(4) . .
N1 Zn1 N1H 94.8(4) . .
N4 Zn1 N1H 104.5(4) . .
N2 Zn1 N1H 93.8(4) . .
C2 N1 C5 106.8(12) . .
C2 N1 Zn1 125.1(9) . .
C5 N1 Zn1 127.0(9) . .
C7 N2 C10 108.2(11) . .
C7 N2 Zn1 125.8(9) . .
C10 N2 Zn1 123.6(9) . .
C12 N3 C15 105.4(11) . .
C12 N3 Zn1 126.7(9) . .
C15 N3 Zn1 127.8(8) . .
C17 N4 C20 108.8(12) . .
C17 N4 Zn1 127.0(10) . .
C20 N4 Zn1 122.9(9) . .
C20 C1 C2 124.4(12) . .
C20 C1 C1I 117.1(10) . .
C2 C1 C1I 118.5(11) . .
C1 C2 N1 127.4(12) . .
C1 C2 C3 122.9(13) . .
N1 C2 C3 109.7(12) . .
C4 C3 C2 107.8(13) . .
C3 C4 C5 105.8(14) . .
C6 C5 N1 123.9(14) . .
C6 C5 C4 126.1(16) . .
N1 C5 C4 110.0(14) . .
C5 C6 C7 126.6(15) . .
C5 C6 C4C 117.1(14) . .
C7 C6 C4C 116.2(14) . .
N2 C7 C8 110.1(13) . .
N2 C7 C6 125.1(14) . .
C8 C7 C6 124.8(15) . .
C9 C8 C7 105.9(15) . .
C8 C9 C10 109.4(15) . .
C11 C10 N2 127.3(13) . .
C11 C10 C9 126.1(14) . .
N2 C10 C9 106.3(13) . .
C10 C11 C12 126.0(12) . .
C10 C11 C4A 118.9(12) . .
C12 C11 C4A 115.1(12) . .
N3 C12 C11 124.7(12) . .
N3 C12 C13 110.7(11) . .
C11 C12 C13 124.5(12) . .
C14 C13 C12 105.8(12) . .
C13 C14 C15 108.1(14) . .
C16 C15 N3 122.8(12) . .
C16 C15 C14 127.2(14) . .
N3 C15 C14 110.0(12) . .
C15 C16 C17 128.0(14) . .
C15 C16 C1L 115.8(11) . .
C17 C16 C1L 116.1(11) . .
N4 C17 C16 124.5(14) . .
N4 C17 C18 109.4(13) . .
C16 C17 C18 126.0(15) . .
C19 C18 C17 106.6(15) . .
C18 C19 C20 108.9(14) . .
C1 C20 N4 128.5(13) . .
C1 C20 C19 125.1(13) . .
N4 C20 C19 106.3(12) . .
N8 Zn2 N5 89.9(4) . .
N8 Zn2 N6 163.2(4) . .
N5 Zn2 N6 87.6(4) . .
N8 Zn2 N7 88.3(4) . .
N5 Zn2 N7 161.9(4) . .
N6 Zn2 N7 88.9(4) . .
N8 Zn2 N1K 98.6(5) . .
N5 Zn2 N1K 101.3(4) . .
N6 Zn2 N1K 98.2(4) . .
N7 Zn2 N1K 96.8(4) . .
C25 N5 C22 107.9(11) . .
C25 N5 Zn2 126.9(9) . .
C22 N5 Zn2 124.9(9) . .
C27 N6 C30 107.8(11) . .
C27 N6 Zn2 125.6(9) . .
C30 N6 Zn2 124.5(8) . .
C32 N7 C35 108.5(11) . .
C32 N7 Zn2 124.0(9) . .
C35 N7 Zn2 125.5(8) . .
C37 N8 C40 104.2(11) . .
C37 N8 Zn2 128.7(9) . .
C40 N8 Zn2 127.1(9) . .
C40 C21 C22 124.0(14) . .
C40 C21 C1M 118.7(13) . .
C22 C21 C1M 117.3(12) . .
N5 C22 C21 127.2(14) . .
N5 C22 C23 109.2(14) . .
C21 C22 C23 123.5(14) . .
C24 C23 C22 105.6(16) . .
C23 C24 C25 108.2(16) . .
N5 C25 C26 125.3(13) . .
N5 C25 C24 108.9(13) . .
C26 C25 C24 125.8(14) . .
C25 C26 C27 125.2(13) . .
C25 C26 C1N 116.0(12) . .
C27 C26 C1N 118.8(11) . .
N6 C27 C26 126.8(12) . .
N6 C27 C28 110.3(12) . .
C26 C27 C28 122.8(14) . .
C29 C28 C27 106.1(14) . .
C28 C29 C30 105.4(14) . .
N6 C30 C31 126.9(13) . .
N6 C30 C29 110.3(12) . .
C31 C30 C29 122.8(14) . .
C32 C31 C30 124.2(13) . .
C32 C31 C4B 119.2(12) . .
C30 C31 C4B 116.7(12) . .
N7 C32 C31 127.2(12) . .
N7 C32 C33 108.7(12) . .
C31 C32 C33 124.0(13) . .
C34 C33 C32 107.3(13) . .
C33 C34 C35 107.1(13) . .
C36 C35 N7 125.4(12) . .
C36 C35 C34 126.2(14) . .
N7 C35 C34 108.5(12) . .
C35 C36 C37 127.6(13) . .
C35 C36 C4D 116.5(12) . .
C37 C36 C4D 115.9(12) . .
N8 C37 C36 123.0(13) . .
N8 C37 C38 111.0(13) . .
C36 C37 C38 126.0(14) . .
C39 C38 C37 107.0(14) . .
C38 C39 C40 106.4(14) . .
N8 C40 C21 125.6(13) . .
N8 C40 C39 111.4(12) . .
C21 C40 C39 123.0(14) . .
N9 Zn3 N10 88.3(4) . .
N9 Zn3 N12 89.1(4) . .
N10 Zn3 N12 163.8(4) . .
N9 Zn3 N11 163.4(4) . .
N10 Zn3 N11 89.2(4) . .
N12 Zn3 N11 88.7(4) . .
N9 Zn3 N1G 102.9(4) . .
N10 Zn3 N1G 98.2(4) . .
N12 Zn3 N1G 98.0(4) . .
N11 Zn3 N1G 93.7(4) . .
C42 N9 C45 107.2(10) . .
C42 N9 Zn3 125.8(9) . .
C45 N9 Zn3 127.0(8) . .
C50 N10 C47 104.9(11) . .
C50 N10 Zn3 125.4(9) . .
C47 N10 Zn3 126.6(8) . .
C55 N11 C52 105.3(9) . .
C55 N11 Zn3 128.0(9) . .
C52 N11 Zn3 126.6(8) . .
C60 N12 C57 104.9(12) . .
C60 N12 Zn3 126.1(10) . .
C57 N12 Zn3 126.7(9) . .
C60 C41 C42 128.1(12) . .
C60 C41 C1P 116.6(12) . .
C42 C41 C1P 115.2(11) . .
N9 C42 C41 124.6(12) . .
N9 C42 C43 110.0(12) . .
C41 C42 C43 125.2(12) . .
C44 C43 C42 106.0(13) . .
C43 C44 C45 108.7(13) . .
C46 C45 N9 124.2(12) . .
C46 C45 C44 127.9(13) . .
N9 C45 C44 107.9(11) . .
C45 C46 C47 128.6(13) . .
C45 C46 C4F 116.3(12) . .
C47 C46 C4F 115.1(11) . .
N10 C47 C46 122.0(12) . .
N10 C47 C48 109.0(11) . .
C46 C47 C48 129.0(13) . .
C49 C48 C47 108.2(13) . .
C48 C49 C50 106.9(12) . .
N10 C50 C49 110.9(11) . .
N10 C50 C51 124.5(12) . .
C49 C50 C51 124.5(12) . .
C52 C51 C50 127.3(12) . .
C52 C51 C4E 114.3(11) . .
C50 C51 C4E 118.4(11) . .
C51 C52 N11 123.6(11) . .
C51 C52 C53 128.2(12) . .
N11 C52 C53 108.2(11) . .
C54 C53 C52 105.5(14) . .
C53 C54 C55 109.4(15) . .
N11 C55 C54 111.6(12) . .
N11 C55 C56 122.6(13) . .
C54 C55 C56 125.7(14) . .
C57 C56 C55 127.8(14) . .
C57 C56 C1Q 118.3(12) . .
C55 C56 C1Q 113.9(12) . .
N12 C57 C56 123.1(13) . .
N12 C57 C58 109.5(14) . .
C56 C57 C58 127.2(15) . .
C59 C58 C57 107.4(15) . .
C58 C59 C60 106.3(14) . .
N12 C60 C41 123.2(14) . .
N12 C60 C59 111.8(13) . .
C41 C60 C59 124.9(14) . .
C1R Ru1 C2R 89.5(9) . .
C1R Ru1 N1B 177.8(7) . .
C2R Ru1 N1B 92.1(7) . .
C1R Ru1 N1C 93.3(7) . .
C2R Ru1 N1C 177.2(7) . .
N1B Ru1 N1C 85.1(4) . .
C1R Ru1 Cl2 93.3(6) . .
C2R Ru1 Cl2 90.1(6) . .
N1B Ru1 Cl2 88.2(3) . .
N1C Ru1 Cl2 89.8(4) . .
C1R Ru1 Cl1 87.9(6) . .
C2R Ru1 Cl1 89.8(6) . .
N1B Ru1 Cl1 90.6(3) . .
N1C Ru1 Cl1 90.3(4) . .
Cl2 Ru1 Cl1 178.74(17) . .
O1 C1R Ru1 166(2) . .
O2 C2R Ru1 174(2) . .
C4R Ru2 C3R 90.0(7) . .
C4R Ru2 N1D 93.7(6) . .
C3R Ru2 N1D 175.3(5) . .
C4R Ru2 N1A 177.8(6) . .
C3R Ru2 N1A 91.5(5) . .
N1D Ru2 N1A 85.0(4) . .
C4R Ru2 Cl3 92.5(5) . .
C3R Ru2 Cl3 86.6(4) . .
N1D Ru2 Cl3 90.3(3) . .
N1A Ru2 Cl3 89.3(3) . .
C4R Ru2 Cl4 88.4(5) . .
C3R Ru2 Cl4 94.0(4) . .
N1D Ru2 Cl4 89.1(3) . .
N1A Ru2 Cl4 89.8(3) . .
Cl3 Ru2 Cl4 178.95(14) . .
O3 C3R Ru2 170.7(14) . .
O4 C4R Ru2 176.9(15) . .
C5R Ru3 C6R 90.4(7) . .
C5R Ru3 N1F 93.2(6) . 2_576
C6R Ru3 N1F 176.4(6) . 2_576
C5R Ru3 N1E 178.7(7) . .
C6R Ru3 N1E 90.8(6) . .
N1F Ru3 N1E 85.6(4) 2_576 .
C5R Ru3 Cl5 89.8(6) . .
C6R Ru3 Cl5 93.3(5) . .
N1F Ru3 Cl5 87.1(3) 2_576 .
N1E Ru3 Cl5 90.1(3) . .
C5R Ru3 Cl6 90.9(6) . .
C6R Ru3 Cl6 90.8(5) . .
N1F Ru3 Cl6 88.7(3) 2_576 .
N1E Ru3 Cl6 89.0(3) . .
Cl5 Ru3 Cl6 175.85(17) . .
O5 C5R Ru3 178.0(17) . .
O6 C6R Ru3 177.4(18) . .
C2A N1A C6A 118.2(10) . .
C2A N1A Ru2 122.1(8) . .
C6A N1A Ru2 119.5(8) . .
N1A C2A C3A 122.6(10) . .
C2A C3A C4A 119.9(11) . .
C5A C4A C3A 117.3(10) . .
C5A C4A C11 123.6(10) . .
C3A C4A C11 119.1(10) . .
C4A C5A C6A 119.1(10) . .
N1A C6A C5A 122.9(11) . .
C6B N1B C6B1 95.1(17) . .
C6B N1B C2B 117.5(13) . .
C6B1 N1B C2B 57.5(13) . .
C6B N1B C2B1 51.8(15) . .
C6B1 N1B C2B1 121(2) . .
C2B N1B C2B1 92.6(14) . .
C6B N1B Ru1 120.6(10) . .
C6B1 N1B Ru1 119.4(15) . .
C2B N1B Ru1 121.8(10) . .
C2B1 N1B Ru1 119.7(16) . .
C6B1 C2B N1B 61.0(10) . .
C6B1 C2B C3B 93.5(17) . .
N1B C2B C3B 123.5(14) . .
C6B1 C2B C5B1 48.6(15) . .
N1B C2B C5B1 93.7(13) . .
C3B C2B C5B1 44.9(11) . .
C6B1 C2B C2B1 90.0(13) . .
N1B C2B C2B1 43.7(8) . .
C3B C2B C2B1 92.5(13) . .
C5B1 C2B C2B1 91.3(13) . .
C5B1 C3B C2B 87.2(17) . .
C5B1 C3B C4B 61.6(10) . .
C2B C3B C4B 118.5(14) . .
C5B1 C3B C6B1 46.0(15) . .
C2B C3B C6B1 41.2(10) . .
C4B C3B C6B1 92.1(13) . .
C5B1 C3B C3B1 89.3(13) . .
C2B C3B C3B1 90.3(13) . .
C4B C3B C3B1 43.0(8) . .
C6B1 C3B C3B1 90.4(12) . .
C5B C4B C5B1 90.8(17) . .
C5B C4B C3B 118.5(12) . .
C5B1 C4B C3B 56.5(14) . .
C5B C4B C3B1 56.8(15) . .
C5B1 C4B C3B1 120(2) . .
C3B C4B C3B1 94.0(15) . .
C5B C4B C31 121.1(12) . .
C5B1 C4B C31 119.8(17) . .
C3B C4B C31 120.3(12) . .
C3B1 C4B C31 119.9(15) . .
C3B1 C5B C4B 61.9(10) . .
C3B1 C5B C6B 88(2) . .
C4B C5B C6B 117.9(14) . .
C3B1 C5B C2B1 50.8(15) . .
C4B C5B C2B1 93.1(13) . .
C6B C5B C2B1 37.3(14) . .
C3B1 C5B C5B1 91.9(13) . .
C4B C5B C5B1 44.6(9) . .
C6B C5B C5B1 89.0(15) . .
C2B1 C5B C5B1 88.6(12) . .
C2B1 C6B N1B 64.8(12) . .
C2B1 C6B C5B 96(2) . .
N1B C6B C5B 123.3(15) . .
C2B1 C6B C3B1 51.5(18) . .
N1B C6B C3B1 99.2(15) . .
C5B C6B C3B1 44.2(14) . .
C2B1 C6B C6B1 92.5(14) . .
N1B C6B C6B1 42.6(9) . .
C5B C6B C6B1 90.7(16) . .
C3B1 C6B C6B1 94.4(12) . .
C6B C2B1 N1B 63.4(11) . .
C6B C2B1 C3B1 91(2) . .
N1B C2B1 C3B1 123(2) . .
C6B C2B1 C5B 47.0(15) . .
N1B C2B1 C5B 93.7(16) . .
C3B1 C2B1 C5B 43.7(13) . .
C6B C2B1 C2B 91.0(16) . .
N1B C2B1 C2B 43.7(8) . .
C3B1 C2B1 C2B 91.8(17) . .
C5B C2B1 C2B 90.1(15) . .
C5B C3B1 C4B 61.3(10) . .
C5B C3B1 C2B1 85.5(18) . .
C4B C3B1 C2B1 114(2) . .
C5B C3B1 C6B 47.7(12) . .
C4B C3B1 C6B 92.0(15) . .
C2B1 C3B1 C6B 37.8(12) . .
C5B C3B1 C3B 87.9(14) . .
C4B C3B1 C3B 43.0(8) . .
C2B1 C3B1 C3B 85.4(15) . .
C6B C3B1 C3B 87.0(13) . .
C3B C5B1 C4B 62.0(10) . .
C3B C5B1 C6B1 91(2) . .
C4B C5B1 C6B1 122(2) . .
C3B C5B1 C2B 47.9(12) . .
C4B C5B1 C2B 93.3(15) . .
C6B1 C5B1 C2B 43.5(14) . .
C3B C5B1 C5B 90.8(15) . .
C4B C5B1 C5B 44.6(9) . .
C6B1 C5B1 C5B 90.1(18) . .
C2B C5B1 C5B 90.0(14) . .
C2B C6B1 N1B 61.4(10) . .
C2B C6B1 C5B1 88(2) . .
N1B C6B1 C5B1 120(2) . .
C2B C6B1 C3B 45.3(12) . .
N1B C6B1 C3B 92.1(15) . .
C5B1 C6B1 C3B 42.6(14) . .
C2B C6B1 C6B 86.3(15) . .
N1B C6B1 C6B 42.2(9) . .
C5B1 C6B1 C6B 89.9(18) . .
C3B C6B1 C6B 88.1(14) . .
C2C N1C C6C1 91.9(17) . .
C2C N1C C2C1 55.2(13) . .
C6C1 N1C C2C1 123(3) . .
C2C N1C C6C 117.2(13) . .
C6C1 N1C C6C 51.8(16) . .
C2C1 N1C C6C 99.9(17) . .
C2C N1C Ru1 123.3(12) . .
C6C1 N1C Ru1 120.4(18) . .
C2C1 N1C Ru1 116.3(19) . .
C6C N1C Ru1 119.4(11) . .
C2C1 C2C N1C 64.4(11) . .
C2C1 C2C C3C 97(2) . .
N1C C2C C3C 123.7(15) . .
C2C1 C2C C3C1 54.6(19) . .
N1C C2C C3C1 99.8(13) . .
C3C C2C C3C1 42.4(12) . .
C2C1 C2C C6C1 95.6(14) . .
N1C C2C C6C1 44.4(10) . .
C3C C2C C6C1 91.0(15) . .
C3C1 C2C C6C1 95.3(14) . .
C3C1 C3C C4C 65.4(11) . .
C3C1 C3C C2C 90.7(19) . .
C4C C3C C2C 120.7(15) . .
C3C1 C3C C5C1 96.1(14) . .
C4C C3C C5C1 46.3(9) . .
C2C C3C C5C1 88.1(14) . .
C3C1 C3C C2C1 51.9(18) . .
C4C C3C C2C1 97.6(14) . .
C2C C3C C2C1 38.8(10) . .
C5C1 C3C C2C1 91.7(13) . .
C3C C4C C5C1 88.4(16) . .
C3C C4C C3C1 54.1(15) . .
C5C1 C4C C3C1 118(2) . .
C3C C4C C5C 118.0(13) . .
C5C1 C4C C5C 50.5(14) . .
C3C1 C4C C5C 101.7(17) . .
C3C C4C C6 125.7(14) . .
C5C1 C4C C6 122.8(18) . .
C3C1 C4C C6 119.3(18) . .
C5C C4C C6 115.9(13) . .
C5C1 C5C C6C 86(2) . .
C5C1 C5C C4C 63.0(10) . .
C6C C5C C4C 116.0(13) . .
C5C1 C5C C6C1 46.8(17) . .
C6C C5C C6C1 39.4(14) . .
C4C C5C C6C1 93.5(14) . .
C6C1 C6C N1C 62.5(11) . .
C6C1 C6C C5C 91(2) . .
N1C C6C C5C 123.7(14) . .
C6C1 C6C C5C1 48.8(19) . .
N1C C6C C5C1 94.6(15) . .
C5C C6C C5C1 41.9(13) . .
C2C C2C1 N1C 60.4(10) . .
C2C C2C1 C3C1 85(2) . .
N1C C2C1 C3C1 117(3) . .
C2C C2C1 C3C 44.3(14) . .
N1C C2C1 C3C 89.3(17) . .
C3C1 C2C1 C3C 40.4(13) . .
C3C C3C1 C4C 60.5(10) . .
C3C C3C1 C2C1 88(2) . .
C4C C3C1 C2C1 117(2) . .
C3C C3C1 C2C 46.9(13) . .
C4C C3C1 C2C 91.0(16) . .
C2C1 C3C1 C2C 40.7(12) . .
C5C C5C1 C6C1 93(2) . .
C5C C5C1 C4C 66.5(11) . .
C6C1 C5C1 C4C 123(3) . .
C5C C5C1 C6C 52.0(14) . .
C6C1 C5C1 C6C 40.8(15) . .
C4C C5C1 C6C 97.7(17) . .
C5C C5C1 C3C 97.5(17) . .
C6C1 C5C1 C3C 91(2) . .
C4C C5C1 C3C 45.3(9) . .
C6C C5C1 C3C 93.1(16) . .
C6C C6C1 N1C 65.8(12) . .
C6C C6C1 C5C1 90(3) . .
N1C C6C1 C5C1 122(3) . .
C6C C6C1 C5C 50.0(15) . .
N1C C6C1 C5C 99.8(19) . .
C5C1 C6C1 C5C 40.5(15) . .
C6C C6C1 C2C 93.1(17) . .
N1C C6C1 C2C 43.7(9) . .
C5C1 C6C1 C2C 90(2) . .
C5C C6C1 C2C 94.5(17) . .
C6D N1D C2D 116.8(11) . .
C6D N1D Ru2 122.3(8) . .
C2D N1D Ru2 120.9(8) . .
N1D C2D C3D 123.7(12) . .
C2D C3D C4D 120.4(12) . .
C5D C4D C3D 114.8(11) . .
C5D C4D C36 122.8(11) . .
C3D C4D C36 122.4(11) . .
C4D C5D C6D 120.7(12) . .
N1D C6D C5D 123.6(12) . .
C6E N1E C2E 117.8(11) . .
C6E N1E Ru3 122.0(9) . .
C2E N1E Ru3 120.1(9) . .
N1E C2E C3E 123.5(12) . .
C2E C3E C4E 119.9(11) . .
C5E C4E C3E 116.7(11) . .
C5E C4E C51 121.3(10) . .
C3E C4E C51 122.0(10) . .
C4E C5E C6E 119.6(11) . .
N1E C6E C5E 122.4(12) . .
C2F N1F C6F 116.0(10) . .
C2F N1F Ru3 123.3(8) . 2_576
C6F N1F Ru3 120.7(8) . 2_576
N1F C2F C3F 124.0(12) . .
C2F C3F C4F 120.9(11) . .
C3F C4F C5F 115.4(10) . .
C3F C4F C46 122.6(10) . .
C5F C4F C46 122.0(10) . .
C6F C5F C4F 120.1(11) . .
N1F C6F C5F 123.6(11) . .
C6G N1G C2G 115.5(10) . .
C6G N1G Zn3 124.1(8) . .
C2G N1G Zn3 120.3(8) . .
N1G C2G C3G 125.6(11) . .
C2G C3G C4G 117.9(11) . .
C3G C4G C5G 117.3(11) . .
C3G C4G C4H 119.5(11) . .
C5G C4G C4H 123.0(11) . .
C6G C5G C4G 119.5(11) . .
N1G C6G C5G 124.0(11) . .
C6H N1H C2H 116.7(12) . .
C6H N1H Zn1 123.0(9) . .
C2H N1H Zn1 117.7(9) . .
N1H C2H C3H 122.2(13) . .
C4H C3H C2H 120.5(13) . .
C5H C4H C3H 116.9(12) . .
C5H C4H C4G 122.1(12) . .
C3H C4H C4G 121.0(12) . .
C4H C5H C6H 117.6(13) . .
N1H C6H C5H 125.9(13) . .
C6K N1K C2K1 103(2) . .
C6K N1K C6K1 43.2(18) . .
C2K1 N1K C6K1 123(3) . .
C6K N1K C2K 116.1(13) . .
C2K1 N1K C2K 48.7(14) . .
C6K1 N1K C2K 100(2) . .
C6K N1K Zn2 120.5(10) . .
C2K1 N1K Zn2 120(2) . .
C6K1 N1K Zn2 117(2) . .
C2K N1K Zn2 123.0(10) . .
C2K1 C2K N1K 65.0(11) . .
C2K1 C2K C3K 96(2) . .
N1K C2K C3K 123.8(14) . .
C2K1 C2K C3K1 54(2) . .
N1K C2K C3K1 100.0(15) . .
C3K C2K C3K1 42.0(13) . .
C2K1 C2K C6K1 91.2(16) . .
N1K C2K C6K1 40.0(11) . .
C3K C2K C6K1 93.5(17) . .
C3K1 C2K C6K1 94.3(17) . .
C3K1 C3K C2K 88(2) . .
C3K1 C3K C4K 64.4(11) . .
C2K C3K C4K 119.1(14) . .
C3K1 C3K C2K1 51(2) . .
C2K C3K C2K1 36.1(11) . .
C4K C3K C2K1 96.7(15) . .
C3K1 C3K C5K1 88.8(19) . .
C2K C3K C5K1 86.0(18) . .
C4K C3K C5K1 44.0(12) . .
C2K1 C3K C5K1 85.6(18) . .
C5K C4K C5K1 39.6(17) . .
C5K C4K C3K1 103(2) . .
C5K1 C4K C3K1 112(3) . .
C5K C4K C3K 116.2(13) . .
C5K1 C4K C3K 92(2) . .
C3K1 C4K C3K 51.1(16) . .
C5K C4K C4K 123.4(17) . 2_775
C5K1 C4K C4K 128(3) . 2_775
C3K1 C4K C4K 120(3) . 2_775
C3K C4K C4K 119.4(17) . 2_775
C5K1 C5K C4K 70.8(14) . .
C5K1 C5K C6K 83(4) . .
C4K C5K C6K 119.1(14) . .
C5K1 C5K C6K1 50(3) . .
C4K C5K C6K1 104.1(17) . .
C6K C5K C6K1 32.9(15) . .
C6K1 C6K N1K 68.6(14) . .
C6K1 C6K C5K 96(3) . .
N1K C6K C5K 124.1(14) . .
C6K1 C6K C5K1 60(3) . .
N1K C6K C5K1 103(2) . .
C5K C6K C5K1 36.1(16) . .
C2K C2K1 N1K 66.4(12) . .
C2K C2K1 C3K1 89(3) . .
N1K C2K1 C3K1 122(3) . .
C2K C2K1 C3K 48.3(18) . .
N1K C2K1 C3K 97(2) . .
C3K1 C2K1 C3K 40.5(16) . .
C3K C3K1 C4K 64.5(12) . .
C3K C3K1 C2K1 88(3) . .
C4K C3K1 C2K1 119(3) . .
C3K C3K1 C2K 50.5(17) . .
C4K C3K1 C2K 97(2) . .
C2K1 C3K1 C2K 37.6(15) . .
C5K C5K1 C6K1 99(4) . .
C5K C5K1 C4K 69.7(14) . .
C6K1 C5K1 C4K 130(5) . .
C5K C5K1 C6K 61(3) . .
C6K1 C5K1 C6K 38(2) . .
C4K C5K1 C6K 107(3) . .
C5K C5K1 C3K 100(3) . .
C6K1 C5K1 C3K 95(3) . .
C4K C5K1 C3K 44.1(12) . .
C6K C5K1 C3K 97(3) . .
C6K C6K1 N1K 68.2(14) . .
C6K C6K1 C5K1 83(4) . .
N1K C6K1 C5K1 114(4) . .
C6K C6K1 C5K 51(2) . .
N1K C6K1 C5K 100(3) . .
C5K1 C6K1 C5K 31.4(19) . .
C6K C6K1 C2K 90(2) . .
N1K C6K1 C2K 40.5(11) . .
C5K1 C6K1 C2K 85(3) . .
C5K C6K1 C2K 90(2) . .
C6I C1I C2I 123.5 . .
C6I C1I C1 120.1(6) . .
C2I C1I C1 116.4(6) . .
C1I C2I C3I 119.1 . .
C4I C3I C2I 117.7 . .
C3I C4I C5I 121.7 . .
C4I C5I C6I 119.5 . .
C1I C6I C5I 118.2 . .
C6L C1L C2L 122.0(3) . .
C6L C1L C16 122.2(6) . .
C2L C1L C16 115.8(5) . .
C3L C2L C1L 111.5(4) . .
C4L C3L C2L 125.4(4) . .
C5L C4L C3L 118.8 . .
C4L C5L C6L 123.8 . .
C1L C6L C5L 118.3(3) . .
C2M C1M C6M 121.5 . .
C2M C1M C21 118.7(11) . .
C6M C1M C21 119.8(11) . .
C1M C2M C3M 119.0 . .
C4M C3M C2M 110.8 . .
C3M C4M C5M 130.8 . .
C4M C5M C6M 115.1 . .
C1M C6M C5M 120.5 . .
C6N C1N C2N 125.9 . .
C6N C1N C26 118.8(8) . .
C2N C1N C26 114.7(8) . .
C1N C2N C3N 116.2 . .
C4N C3N C2N 117.1 . .
C3N C4N C5N 123.2 . .
C6N C5N C4N 117.6 . .
C1N C6N C5N 118.3 . .
C6P C1P C2P 124.8 . .
C6P C1P C41 117.7(7) . .
C2P C1P C41 117.4(7) . .
C1P C2P C3P 115.0 . .
C4P C3P C2P 120.3 . .
C5P C4P C3P 123.3 . .
C4P C5P C6P 119.5 . .
C1P C6P C5P 117.0 . .
C2Q C1Q C6Q 127.6 . .
C2Q C1Q C56 118.5(6) . .
C6Q C1Q C56 113.5(6) . .
C1Q C2Q C3Q 113.6 . .
C4Q C3Q C2Q 127.1 . .
C4Q C5Q C6Q 119.5 . .
C5Q C4Q C3Q 121.2 . .
C1Q C6Q C5Q 108.8 . .
Cl12 C100 Cl11 112.2 . .
Cl12 C100 Cl13 108.0 . .
Cl11 C100 Cl13 107.1 . .
Cl23 C200 Cl21 114.7 . .
Cl23 C200 Cl22 106.7 . .
Cl21 C200 Cl22 103.9 . .
Cl32 C300 Cl31 113.9 . .
Cl32 C300 Cl33 108.6 . .
Cl31 C300 Cl33 100.4 . .
Cl41 C400 Cl42 127.9 . .
Cl41 C400 Cl43 121.8 . .
Cl42 C400 Cl43 105.6 . .
C3S C2S C1S 117.7 . .
C2S C3S C3S 106.3(3) . 2_666

loop_
_geom_bond_atom_site_label_1
_geom_bond_atom_site_label_2
_geom_bond_distance
_geom_bond_site_symmetry_2
Zn1 N3 2.051(11) .
Zn1 N1 2.059(11) .
Zn1 N4 2.066(11) .
Zn1 N2 2.097(10) .
Zn1 N1H 2.179(10) .
N1 C2 1.368(16) .
N1 C5 1.382(19) .
N2 C7 1.319(17) .
N2 C10 1.393(17) .
N3 C12 1.383(15) .
N3 C15 1.389(16) .
N4 C17 1.339(18) .
N4 C20 1.397(16) .
C1 C20 1.367(17) .
C1 C2 1.368(17) .
C1 C1I 1.519(13) .
C2 C3 1.434(19) .
C3 C4 1.378(18) .
C4 C5 1.44(2) .
C5 C6 1.38(2) .
C6 C7 1.44(2) .
C6 C4C 1.538(19) .
C7 C8 1.434(19) .
C8 C9 1.33(2) .
C9 C10 1.42(2) .
C10 C11 1.374(18) .
C11 C12 1.426(17) .
C11 C4A 1.495(17) .
C12 C13 1.438(18) .
C13 C14 1.372(18) .
C14 C15 1.421(18) .
C15 C16 1.370(17) .
C16 C17 1.403(19) .
C16 C1L 1.587(13) .
C17 C18 1.448(19) .
C18 C19 1.343(19) .
C19 C20 1.446(18) .
Zn2 N8 2.046(11) .
Zn2 N5 2.052(11) .
Zn2 N6 2.072(10) .
Zn2 N7 2.096(10) .
Zn2 N1K 2.123(11) .
N5 C25 1.357(17) .
N5 C22 1.377(17) .
N6 C27 1.319(16) .
N6 C30 1.370(16) .
N7 C32 1.344(16) .
N7 C35 1.369(16) .
N8 C37 1.364(17) .
N8 C40 1.377(17) .
C21 C40 1.390(19) .
C21 C22 1.43(2) .
C21 C1M 1.491(16) .
C22 C23 1.48(2) .
C23 C24 1.35(2) .
C24 C25 1.46(2) .
C25 C26 1.371(18) .
C26 C27 1.389(17) .
C26 C1N 1.592(15) .
C27 C28 1.463(19) .
C28 C29 1.38(2) .
C29 C30 1.44(2) .
C30 C31 1.407(18) .
C31 C32 1.407(18) .
C31 C4B 1.524(18) .
C32 C33 1.437(18) .
C33 C34 1.354(18) .
C34 C35 1.428(18) .
C35 C36 1.360(17) .
C36 C37 1.427(18) .
C36 C4D 1.502(17) .
C37 C38 1.455(19) .
C38 C39 1.329(19) .
C39 C40 1.45(2) .
Zn3 N9 2.059(10) .
Zn3 N10 2.077(11) .
Zn3 N12 2.077(11) .
Zn3 N11 2.086(9) .
Zn3 N1G 2.141(9) .
N9 C42 1.368(16) .
N9 C45 1.387(16) .
N10 C50 1.370(15) .
N10 C47 1.371(16) .
N11 C55 1.369(16) .
N11 C52 1.411(15) .
N12 C60 1.344(16) .
N12 C57 1.383(17) .
C41 C60 1.391(18) .
C41 C42 1.401(18) .
C41 C1P 1.566(14) .
C42 C43 1.492(19) .
C43 C44 1.326(18) .
C44 C45 1.491(18) .
C45 C46 1.369(17) .
C46 C47 1.414(16) .
C46 C4F 1.497(16) .
C47 C48 1.443(17) .
C48 C49 1.308(16) .
C49 C50 1.423(17) .
C50 C51 1.437(17) .
C51 C52 1.394(17) .
C51 C4E 1.484(16) .
C52 C53 1.482(19) .
C53 C54 1.351(19) .
C54 C55 1.391(17) .
C55 C56 1.441(19) .
C56 C57 1.422(19) .
C56 C1Q 1.519(15) .
C57 C58 1.42(2) .
C58 C59 1.338(18) .
C59 C60 1.42(2) .
Ru1 C1R 1.91(2) .
Ru1 C2R 1.94(2) .
Ru1 N1B 2.155(11) .
Ru1 N1C 2.168(12) .
Ru1 Cl2 2.378(6) .
Ru1 Cl1 2.398(6) .
O1 C1R 1.16(2) .
O2 C2R 1.11(2) .
Ru2 C4R 1.858(19) .
Ru2 C3R 1.941(17) .
Ru2 N1D 2.153(10) .
Ru2 N1A 2.176(10) .
Ru2 Cl3 2.406(4) .
Ru2 Cl4 2.408(4) .
O3 C3R 1.088(16) .
O4 C4R 1.155(17) .
Ru3 C5R 1.87(2) .
Ru3 C6R 1.95(2) .
Ru3 N1F 2.142(9) 2_576
Ru3 N1E 2.164(11) .
Ru3 Cl5 2.391(5) .
Ru3 Cl6 2.408(5) .
O5 C5R 1.134(19) .
O6 C6R 1.100(18) .
N1A C2A 1.328(11) .
N1A C6A 1.330(11) .
C2A C3A 1.387(12) .
C3A C4A 1.391(11) .
C4A C5A 1.385(11) .
C5A C6A 1.400(12) .
N1B C6B 1.320(14) .
N1B C6B1 1.329(15) .
N1B C2B 1.334(13) .
N1B C2B1 1.335(15) .
C2B C6B1 1.28(3) .
C2B C3B 1.383(15) .
C2B C5B1 1.86(3) .
C2B C2B1 1.93(3) .
C3B C5B1 1.31(3) .
C3B C4B 1.392(13) .
C3B C6B1 1.94(3) .
C3B C3B1 2.04(3) .
C4B C5B 1.386(14) .
C4B C5B1 1.387(14) .
C4B C3B1 1.393(14) .
C5B C3B1 1.32(3) .
C5B C6B 1.402(15) .
C5B C2B1 1.91(4) .
C5B C5B1 1.97(3) .
C6B C2B1 1.16(3) .
C6B C3B1 1.89(4) .
C6B C6B1 1.95(3) .
C2B1 C3B1 1.48(4) .
C5B1 C6B1 1.40(4) .
N1C C2C 1.303(13) .
N1C C6C1 1.319(15) .
N1C C2C1 1.351(15) .
N1C C6C 1.356(13) .
C2C C2C1 1.23(3) .
C2C C3C 1.372(15) .
C2C C3C1 1.88(4) .
C2C C6C1 1.89(3) .
C3C C3C1 1.27(3) .
C3C C4C 1.359(13) .
C3C C5C1 1.91(3) .
C3C C2C1 1.95(4) .
C4C C5C1 1.381(15) .
C4C C3C1 1.420(15) .
C4C C5C 1.421(13) .
C5C C5C1 1.20(3) .
C5C C6C 1.410(15) .
C5C C6C1 1.84(4) .
C6C C6C1 1.17(3) .
C6C C5C1 1.79(4) .
C2C1 C3C1 1.54(4) .
C5C1 C6C1 1.34(4) .
N1D C6D 1.304(11) .
N1D C2D 1.320(11) .
C2D C3D 1.380(13) .
C3D C4D 1.395(12) .
C4D C5D 1.379(12) .
C5D C6D 1.393(13) .
N1E C6E 1.325(11) .
N1E C2E 1.329(12) .
C2E C3E 1.371(13) .
C3E C4E 1.391(11) .
C4E C5E 1.388(11) .
C5E C6E 1.404(12) .
N1F C2F 1.332(11) .
N1F C6F 1.339(11) .
N1F Ru3 2.142(9) 2_576
C2F C3F 1.379(13) .
C3F C4F 1.384(11) .
C4F C5F 1.396(11) .
C5F C6F 1.391(12) .
N1G C6G 1.329(11) .
N1G C2G 1.336(11) .
C2G C3G 1.389(12) .
C3G C4G 1.390(12) .
C4G C5G 1.394(12) .
C4G C4H 1.474(17) .
C5G C6G 1.388(12) .
N1H C6H 1.309(12) .
N1H C2H 1.330(12) .
C2H C3H 1.397(13) .
C3H C4H 1.391(12) .
C4H C5H 1.389(12) .
C5H C6H 1.397(13) .
N1K C6K 1.322(13) .
N1K C2K1 1.325(15) .
N1K C6K1 1.326(16) .
N1K C2K 1.340(13) .
C2K C2K1 1.10(3) .
C2K C3K 1.390(15) .
C2K C3K1 1.80(5) .
C2K C6K1 2.04(3) .
C3K C3K1 1.21(4) .
C3K C4K 1.399(14) .
C3K C2K1 1.85(4) .
C3K C5K1 2.01(4) .
C4K C5K 1.385(13) .
C4K C5K1 1.395(16) .
C4K C3K1 1.398(15) .
C4K C4K 1.49(3) 2_775
C5K C5K1 0.94(4) .
C5K C6K 1.401(15) .
C5K C6K1 1.78(5) .
C6K C6K1 0.97(4) .
C6K C5K1 1.58(6) .
C2K1 C3K1 1.45(5) .
C5K1 C6K1 1.38(6) .
C1I C6I 1.3338 .
C1I C2I 1.3904 .
C2I C3I 1.4677 .
C3I C4I 1.3837 .
C4I C5I 1.3894 .
C5I C6I 1.4711 .
C1L C6L 1.359(9) .
C1L C2L 1.4590 .
C2L C3L 1.418(9) .
C3L C4L 1.3328 .
C4L C5L 1.3005 .
C5L C6L 1.3660 .
C1M C2M 1.2540 .
C1M C6M 1.3508 .
C2M C3M 1.6643 .
C3M C4M 1.2620 .
C4M C5M 1.2733 .
C5M C6M 1.4891 .
C1N C6N 1.3517 .
C1N C2N 1.4243 .
C2N C3N 1.4356 .
C3N C4N 1.3933 .
C4N C5N 1.4523 .
C5N C6N 1.3974 .
C1P C6P 1.3569 .
C1P C2P 1.4396 .
C2P C3P 1.4919 .
C3P C4P 1.3764 .
C4P C5P 1.3447 .
C5P C6P 1.5177 .
C1Q C2Q 1.2972 .
C1Q C6Q 1.4380 .
C2Q C3Q 1.4124 .
C3Q C4Q 1.2824 .
C5Q C4Q 1.2644 .
C5Q C6Q 1.5874 .
C100 Cl12 1.6546 .
C100 Cl11 1.7794 .
C100 Cl13 1.7923 .
C200 Cl23 1.6874 .
C200 Cl21 1.7458 .
C200 Cl22 1.8968 .
C300 Cl32 1.6210 .
C300 Cl31 1.7848 .
C300 Cl33 1.9342 .
C400 Cl41 1.4973 .
C400 Cl42 1.6566 .
C400 Cl43 1.6926 .
C1S C2S 1.5414 .
C2S C3S 1.4850 .
C3S C3S 1.510(5) 2_666

loop_
_geom_torsion_atom_site_label_1
_geom_torsion_atom_site_label_2
_geom_torsion_atom_site_label_3
_geom_torsion_atom_site_label_4
_geom_torsion
_geom_torsion_site_symmetry_1
_geom_torsion_site_symmetry_4
N3 Zn1 N1 C2 95(2) . .
N4 Zn1 N1 C2 14.4(10) . .
N2 Zn1 N1 C2 176.3(11) . .
N1H Zn1 N1 C2 -90.1(10) . .
N3 Zn1 N1 C5 -99(2) . .
N4 Zn1 N1 C5 -178.8(12) . .
N2 Zn1 N1 C5 -16.9(12) . .
N1H Zn1 N1 C5 76.7(12) . .
N3 Zn1 N2 C7 -173.5(12) . .
N1 Zn1 N2 C7 20.0(12) . .
N4 Zn1 N2 C7 102.7(17) . .
N1H Zn1 N2 C7 -74.7(12) . .
N3 Zn1 N2 C10 -13.4(10) . .
N1 Zn1 N2 C10 -179.8(10) . .
N4 Zn1 N2 C10 -97.2(17) . .
N1H Zn1 N2 C10 85.4(10) . .
N1 Zn1 N3 C12 93(2) . .
N4 Zn1 N3 C12 173.0(10) . .
N2 Zn1 N3 C12 11.2(10) . .
N1H Zn1 N3 C12 -82.6(10) . .
N1 Zn1 N3 C15 -90(2) . .
N4 Zn1 N3 C15 -9.7(11) . .
N2 Zn1 N3 C15 -171.5(11) . .
N1H Zn1 N3 C15 94.7(11) . .
N3 Zn1 N4 C17 13.8(12) . .
N1 Zn1 N4 C17 -179.6(12) . .
N2 Zn1 N4 C17 98.0(18) . .
N1H Zn1 N4 C17 -84.7(12) . .
N3 Zn1 N4 C20 179.5(10) . .
N1 Zn1 N4 C20 -14.0(10) . .
N2 Zn1 N4 C20 -96.4(16) . .
N1H Zn1 N4 C20 80.9(11) . .
C20 C1 C2 N1 1(2) . .
C1I C1 C2 N1 179.0(11) . .
C20 C1 C2 C3 -178.5(13) . .
C1I C1 C2 C3 -0.2(18) . .
C5 N1 C2 C1 -179.6(13) . .
Zn1 N1 C2 C1 -10.6(19) . .
C5 N1 C2 C3 -0.3(15) . .
Zn1 N1 C2 C3 168.7(9) . .
C1 C2 C3 C4 179.1(12) . .
N1 C2 C3 C4 -0.3(15) . .
C2 C3 C4 C5 0.7(16) . .
C2 N1 C5 C6 177.7(14) . .
Zn1 N1 C5 C6 9(2) . .
C2 N1 C5 C4 0.8(16) . .
Zn1 N1 C5 C4 -168.0(9) . .
C3 C4 C5 C6 -177.8(15) . .
C3 C4 C5 N1 -1.0(17) . .
N1 C5 C6 C7 4(2) . .
C4 C5 C6 C7 -179.3(14) . .
N1 C5 C6 C4C -172.6(13) . .
C4 C5 C6 C4C 4(2) . .
C10 N2 C7 C8 1.6(16) . .
Zn1 N2 C7 C8 164.3(9) . .
C10 N2 C7 C6 -178.1(13) . .
Zn1 N2 C7 C6 -15(2) . .
C5 C6 C7 N2 -1(3) . .
C4C C6 C7 N2 176.3(13) . .
C5 C6 C7 C8 179.7(14) . .
C4C C6 C7 C8 -3(2) . .
N2 C7 C8 C9 -1.2(17) . .
C6 C7 C8 C9 178.6(14) . .
C7 C8 C9 C10 0.2(17) . .
C7 N2 C10 C11 173.4(14) . .
Zn1 N2 C10 C11 10.2(19) . .
C7 N2 C10 C9 -1.4(15) . .
Zn1 N2 C10 C9 -164.6(9) . .
C8 C9 C10 C11 -174.2(14) . .
C8 C9 C10 N2 0.7(17) . .
N2 C10 C11 C12 1(2) . .
C9 C10 C11 C12 174.7(13) . .
N2 C10 C11 C4A 179.5(12) . .
C9 C10 C11 C4A -7(2) . .
C15 N3 C12 C11 177.2(12) . .
Zn1 N3 C12 C11 -5.0(17) . .
C15 N3 C12 C13 0.2(14) . .
Zn1 N3 C12 C13 178.0(8) . .
C10 C11 C12 N3 -4(2) . .
C4A C11 C12 N3 177.3(11) . .
C10 C11 C12 C13 172.5(13) . .
C4A C11 C12 C13 -6.1(18) . .
N3 C12 C13 C14 -0.6(15) . .
C11 C12 C13 C14 -177.5(12) . .
C12 C13 C14 C15 0.6(15) . .
C12 N3 C15 C16 179.3(12) . .
Zn1 N3 C15 C16 1.6(18) . .
C12 N3 C15 C14 0.2(14) . .
Zn1 N3 C15 C14 -177.6(8) . .
C13 C14 C15 C16 -179.6(13) . .
C13 C14 C15 N3 -0.5(15) . .
N3 C15 C16 C17 8(2) . .
C14 C15 C16 C17 -172.8(14) . .
N3 C15 C16 C1L -174.7(10) . .
C14 C15 C16 C1L 4.3(19) . .
C20 N4 C17 C16 -177.5(13) . .
Zn1 N4 C17 C16 -10(2) . .
C20 N4 C17 C18 -1.7(16) . .
Zn1 N4 C17 C18 165.5(9) . .
C15 C16 C17 N4 -4(2) . .
C1L C16 C17 N4 179.3(11) . .
C15 C16 C17 C18 -178.7(13) . .
C1L C16 C17 C18 4(2) . .
N4 C17 C18 C19 1.5(17) . .
C16 C17 C18 C19 177.2(14) . .
C17 C18 C19 C20 -0.6(16) . .
C2 C1 C20 N4 -1(2) . .
C1I C1 C20 N4 -179.2(11) . .
C2 C1 C20 C19 175.7(13) . .
C1I C1 C20 C19 -2.6(19) . .
C17 N4 C20 C1 178.4(13) . .
Zn1 N4 C20 C1 10.5(19) . .
C17 N4 C20 C19 1.3(15) . .
Zn1 N4 C20 C19 -166.6(9) . .
C18 C19 C20 C1 -177.6(13) . .
C18 C19 C20 N4 -0.4(16) . .
N8 Zn2 N5 C25 -176.5(12) . .
N6 Zn2 N5 C25 -13.1(12) . .
N7 Zn2 N5 C25 -92.2(18) . .
N1K Zn2 N5 C25 84.7(12) . .
N8 Zn2 N5 C22 10.3(11) . .
N6 Zn2 N5 C22 173.7(11) . .
N7 Zn2 N5 C22 94.7(17) . .
N1K Zn2 N5 C22 -88.4(12) . .
N8 Zn2 N6 C27 99.2(17) . .
N5 Zn2 N6 C27 17.4(11) . .
N7 Zn2 N6 C27 179.6(11) . .
N1K Zn2 N6 C27 -83.7(11) . .
N8 Zn2 N6 C30 -99.5(16) . .
N5 Zn2 N6 C30 178.7(11) . .
N7 Zn2 N6 C30 -19.0(10) . .
N1K Zn2 N6 C30 77.7(11) . .
N8 Zn2 N7 C32 -175.0(10) . .
N5 Zn2 N7 C32 100.4(16) . .
N6 Zn2 N7 C32 21.5(10) . .
N1K Zn2 N7 C32 -76.6(10) . .
N8 Zn2 N7 C35 -13.0(11) . .
N5 Zn2 N7 C35 -97.6(16) . .
N6 Zn2 N7 C35 -176.5(11) . .
N1K Zn2 N7 C35 85.5(11) . .
N5 Zn2 N8 C37 169.5(12) . .
N6 Zn2 N8 C37 88.0(18) . .
N7 Zn2 N8 C37 7.5(12) . .
N1K Zn2 N8 C37 -89.1(12) . .
N5 Zn2 N8 C40 -10.3(11) . .
N6 Zn2 N8 C40 -91.8(17) . .
N7 Zn2 N8 C40 -172.3(11) . .
N1K Zn2 N8 C40 91.0(11) . .
C25 N5 C22 C21 -179.6(14) . .
Zn2 N5 C22 C21 -5(2) . .
C25 N5 C22 C23 -1.0(16) . .
Zn2 N5 C22 C23 173.3(10) . .
C40 C21 C22 N5 -5(2) . .
C1M C21 C22 N5 175.9(13) . .
C40 C21 C22 C23 176.9(14) . .
C1M C21 C22 C23 -3(2) . .
N5 C22 C23 C24 2.7(18) . .
C21 C22 C23 C24 -178.7(15) . .
C22 C23 C24 C25 -3.1(18) . .
C22 N5 C25 C26 179.4(13) . .
Zn2 N5 C25 C26 5(2) . .
C22 N5 C25 C24 -1.0(16) . .
Zn2 N5 C25 C24 -175.1(9) . .
C23 C24 C25 N5 2.7(18) . .
C23 C24 C25 C26 -177.7(14) . .
N5 C25 C26 C27 5(2) . .
C24 C25 C26 C27 -174.6(13) . .
N5 C25 C26 C1N -175.9(12) . .
C24 C25 C26 C1N 5(2) . .
C30 N6 C27 C26 -178.6(12) . .
Zn2 N6 C27 C26 -14.7(19) . .
C30 N6 C27 C28 -0.8(15) . .
Zn2 N6 C27 C28 163.1(9) . .
C25 C26 C27 N6 0(2) . .
C1N C26 C27 N6 -178.9(12) . .
C25 C26 C27 C28 -177.3(13) . .
C1N C26 C27 C28 3.6(19) . .
N6 C27 C28 C29 2.3(16) . .
C26 C27 C28 C29 -179.7(12) . .
C27 C28 C29 C30 -2.8(16) . .
C27 N6 C30 C31 176.8(13) . .
Zn2 N6 C30 C31 12.6(19) . .
C27 N6 C30 C29 -1.0(15) . .
Zn2 N6 C30 C29 -165.1(9) . .
C28 C29 C30 N6 2.5(16) . .
C28 C29 C30 C31 -175.4(13) . .
N6 C30 C31 C32 0(2) . .
C29 C30 C31 C32 177.4(13) . .
N6 C30 C31 C4B 179.7(12) . .
C29 C30 C31 C4B -3(2) . .
C35 N7 C32 C31 177.4(13) . .
Zn2 N7 C32 C31 -17.9(19) . .
C35 N7 C32 C33 0.9(15) . .
Zn2 N7 C32 C33 165.5(9) . .
C30 C31 C32 N7 3(2) . .
C4B C31 C32 N7 -176.6(12) . .
C30 C31 C32 C33 179.2(13) . .
C4B C31 C32 C33 -1(2) . .
N7 C32 C33 C34 0.0(15) . .
C31 C32 C33 C34 -176.7(13) . .
C32 C33 C34 C35 -0.8(15) . .
C32 N7 C35 C36 179.2(13) . .
Zn2 N7 C35 C36 14.9(19) . .
C32 N7 C35 C34 -1.4(15) . .
Zn2 N7 C35 C34 -165.7(8) . .
C33 C34 C35 C36 -179.3(13) . .
C33 C34 C35 N7 1.3(15) . .
N7 C35 C36 C37 -7(2) . .
C34 C35 C36 C37 174.1(13) . .
N7 C35 C36 C4D 171.1(12) . .
C34 C35 C36 C4D -8(2) . .
C40 N8 C37 C36 177.0(13) . .
Zn2 N8 C37 C36 -3(2) . .
C40 N8 C37 C38 -2.4(15) . .
Zn2 N8 C37 C38 177.8(9) . .
C35 C36 C37 N8 0(2) . .
C4D C36 C37 N8 -177.8(12) . .
C35 C36 C37 C38 179.2(14) . .
C4D C36 C37 C38 1(2) . .
N8 C37 C38 C39 0.7(17) . .
C36 C37 C38 C39 -178.7(13) . .
C37 C38 C39 C40 1.3(16) . .
C37 N8 C40 C21 -175.0(14) . .
Zn2 N8 C40 C21 5(2) . .
C37 N8 C40 C39 3.2(15) . .
Zn2 N8 C40 C39 -176.9(9) . .
C22 C21 C40 N8 5(2) . .
C1M C21 C40 N8 -175.6(12) . .
C22 C21 C40 C39 -173.1(14) . .
C1M C21 C40 C39 6(2) . .
C38 C39 C40 N8 -2.9(17) . .
C38 C39 C40 C21 175.4(14) . .
N10 Zn3 N9 C42 171.3(10) . .
N12 Zn3 N9 C42 7.3(10) . .
N11 Zn3 N9 C42 90.0(17) . .
N1G Zn3 N9 C42 -90.7(10) . .
N10 Zn3 N9 C45 -7.9(10) . .
N12 Zn3 N9 C45 -171.9(10) . .
N11 Zn3 N9 C45 -89.2(18) . .
N1G Zn3 N9 C45 90.1(10) . .
N9 Zn3 N10 C50 176.3(10) . .
N12 Zn3 N10 C50 -102.9(17) . .
N11 Zn3 N10 C50 -20.1(10) . .
N1G Zn3 N10 C50 73.5(10) . .
N9 Zn3 N10 C47 19.5(10) . .
N12 Zn3 N10 C47 100.3(17) . .
N11 Zn3 N10 C47 -176.9(10) . .
N1G Zn3 N10 C47 -83.3(10) . .
N9 Zn3 N11 C55 -92.3(17) . .
N10 Zn3 N11 C55 -173.5(11) . .
N12 Zn3 N11 C55 -9.5(11) . .
N1G Zn3 N11 C55 88.4(10) . .
N9 Zn3 N11 C52 91.3(17) . .
N10 Zn3 N11 C52 10.1(10) . .
N12 Zn3 N11 C52 174.0(10) . .
N1G Zn3 N11 C52 -88.1(10) . .
N9 Zn3 N12 C60 -18.3(11) . .
N10 Zn3 N12 C60 -99.0(18) . .
N11 Zn3 N12 C60 178.2(11) . .
N1G Zn3 N12 C60 84.6(11) . .
N9 Zn3 N12 C57 -178.3(11) . .
N10 Zn3 N12 C57 101.0(18) . .
N11 Zn3 N12 C57 18.2(11) . .
N1G Zn3 N12 C57 -75.3(11) . .
C45 N9 C42 C41 -179.2(13) . .
Zn3 N9 C42 C41 1.4(18) . .
C45 N9 C42 C43 4.3(14) . .
Zn3 N9 C42 C43 -175.0(8) . .
C60 C41 C42 N9 -5(2) . .
C1P C41 C42 N9 172.5(11) . .
C60 C41 C42 C43 171.3(14) . .
C1P C41 C42 C43 -11.5(19) . .
N9 C42 C43 C44 -4.4(15) . .
C41 C42 C43 C44 179.1(13) . .
C42 C43 C44 C45 2.7(15) . .
C42 N9 C45 C46 178.8(12) . .
Zn3 N9 C45 C46 -1.9(18) . .
C42 N9 C45 C44 -2.6(13) . .
Zn3 N9 C45 C44 176.7(8) . .
C43 C44 C45 C46 178.3(13) . .
C43 C44 C45 N9 -0.2(15) . .
N9 C45 C46 C47 6(2) . .
C44 C45 C46 C47 -172.6(13) . .
N9 C45 C46 C4F -174.7(11) . .
C44 C45 C46 C4F 7.0(19) . .
C50 N10 C47 C46 177.4(11) . .
Zn3 N10 C47 C46 -22.0(17) . .
C50 N10 C47 C48 -4.3(13) . .
Zn3 N10 C47 C48 156.3(8) . .
C45 C46 C47 N10 7(2) . .
C4F C46 C47 N10 -172.6(11) . .
C45 C46 C47 C48 -170.9(13) . .
C4F C46 C47 C48 9.4(19) . .
N10 C47 C48 C49 3.6(14) . .
C46 C47 C48 C49 -178.3(13) . .
C47 C48 C49 C50 -1.2(14) . .
C47 N10 C50 C49 3.7(14) . .
Zn3 N10 C50 C49 -157.2(9) . .
C47 N10 C50 C51 -178.1(12) . .
Zn3 N10 C50 C51 21.0(17) . .
C48 C49 C50 N10 -1.6(15) . .
C48 C49 C50 C51 -179.7(12) . .
N10 C50 C51 C52 -5(2) . .
C49 C50 C51 C52 173.3(13) . .
N10 C50 C51 C4E 176.4(11) . .
C49 C50 C51 C4E -5.7(19) . .
C50 C51 C52 N11 -7(2) . .
C4E C51 C52 N11 172.2(11) . .
C50 C51 C52 C53 175.3(13) . .
C4E C51 C52 C53 -5.7(19) . .
C55 N11 C52 C51 -176.8(12) . .
Zn3 N11 C52 C51 0.3(17) . .
C55 N11 C52 C53 1.5(13) . .
Zn3 N11 C52 C53 178.6(8) . .
C51 C52 C53 C54 177.7(13) . .
N11 C52 C53 C54 -0.4(15) . .
C52 C53 C54 C55 -0.8(16) . .
C52 N11 C55 C54 -2.0(14) . .
Zn3 N11 C55 C54 -179.0(9) . .
C52 N11 C55 C56 175.5(12) . .
Zn3 N11 C55 C56 -1.6(18) . .
C53 C54 C55 N11 1.8(17) . .
C53 C54 C55 C56 -175.5(13) . .
N11 C55 C56 C57 11(2) . .
C54 C55 C56 C57 -172.3(14) . .
N11 C55 C56 C1Q -169.9(10) . .
C54 C55 C56 C1Q 7.2(19) . .
C60 N12 C57 C56 -179.6(13) . .
Zn3 N12 C57 C56 -16(2) . .
C60 N12 C57 C58 -3.1(15) . .
Zn3 N12 C57 C58 160.2(9) . .
C55 C56 C57 N12 -1(2) . .
C1Q C56 C57 N12 179.3(11) . .
C55 C56 C57 C58 -177.0(14) . .
C1Q C56 C57 C58 4(2) . .
N12 C57 C58 C59 1.7(17) . .
C56 C57 C58 C59 177.9(14) . .
C57 C58 C59 C60 0.5(17) . .
C57 N12 C60 C41 -175.5(13) . .
Zn3 N12 C60 C41 21.0(19) . .
C57 N12 C60 C59 3.5(16) . .
Zn3 N12 C60 C59 -160.0(10) . .
C42 C41 C60 N12 -7(2) . .
C1P C41 C60 N12 175.4(11) . .
C42 C41 C60 C59 173.7(14) . .
C1P C41 C60 C59 -3(2) . .
C58 C59 C60 N12 -2.6(18) . .
C58 C59 C60 C41 176.4(14) . .
C2R Ru1 C1R O1 -107(8) . .
N1B Ru1 C1R O1 115(18) . .
N1C Ru1 C1R O1 73(8) . .
Cl2 Ru1 C1R O1 -17(8) . .
Cl1 Ru1 C1R O1 164(8) . .
C1R Ru1 C2R O2 102(20) . .
N1B Ru1 C2R O2 -80(20) . .
N1C Ru1 C2R O2 -78(27) . .
Cl2 Ru1 C2R O2 9(20) . .
Cl1 Ru1 C2R O2 -170(20) . .
C4R Ru2 C3R O3 -81(8) . .
N1D Ru2 C3R O3 60(12) . .
N1A Ru2 C3R O3 101(8) . .
Cl3 Ru2 C3R O3 12(8) . .
Cl4 Ru2 C3R O3 -169(8) . .
C3R Ru2 C4R O4 -2(26) . .
N1D Ru2 C4R O4 -179(100) . .
N1A Ru2 C4R O4 128(23) . .
Cl3 Ru2 C4R O4 -89(26) . .
Cl4 Ru2 C4R O4 92(26) . .
C6R Ru3 C5R O5 91(51) . .
N1F Ru3 C5R O5 -89(51) 2_576 .
N1E Ru3 C5R O5 -89(61) . .
Cl5 Ru3 C5R O5 -176(100) . .
Cl6 Ru3 C5R O5 0(51) . .
C5R Ru3 C6R O6 90(36) . .
N1F Ru3 C6R O6 -97(37) 2_576 .
N1E Ru3 C6R O6 -90(36) . .
Cl5 Ru3 C6R O6 0(36) . .
Cl6 Ru3 C6R O6 -179(100) . .
C4R Ru2 N1A C2A 116(16) . .
C3R Ru2 N1A C2A -114.6(9) . .
N1D Ru2 N1A C2A 62.3(8) . .
Cl3 Ru2 N1A C2A -28.1(8) . .
Cl4 Ru2 N1A C2A 151.3(8) . .
C4R Ru2 N1A C6A -70(16) . .
C3R Ru2 N1A C6A 59.5(10) . .
N1D Ru2 N1A C6A -123.6(9) . .
Cl3 Ru2 N1A C6A 146.0(9) . .
Cl4 Ru2 N1A C6A -34.6(9) . .
C6A N1A C2A C3A 0.9(14) . .
Ru2 N1A C2A C3A 175.1(8) . .
N1A C2A C3A C4A 0.0(15) . .
C2A C3A C4A C5A -0.1(18) . .
C2A C3A C4A C11 179.4(11) . .
C10 C11 C4A C5A 127.7(15) . .
C12 C11 C4A C5A -53.6(18) . .
C10 C11 C4A C3A -51.8(17) . .
C12 C11 C4A C3A 127.0(13) . .
C3A C4A C5A C6A -0.7(19) . .
C11 C4A C5A C6A 179.9(12) . .
C2A N1A C6A C5A -1.7(18) . .
Ru2 N1A C6A C5A -176.1(10) . .
C4A C5A C6A N1A 2(2) . .
C1R Ru1 N1B C6B 79(19) . .
C2R Ru1 N1B C6B -58.6(19) . .
N1C Ru1 N1B C6B 121.5(18) . .
Cl2 Ru1 N1B C6B -148.6(18) . .
Cl1 Ru1 N1B C6B 31.2(18) . .
C1R Ru1 N1B C6B1 -164(19) . .
C2R Ru1 N1B C6B1 58.3(15) . .
N1C Ru1 N1B C6B1 -121.6(14) . .
Cl2 Ru1 N1B C6B1 -31.7(13) . .
Cl1 Ru1 N1B C6B1 148.1(13) . .
C1R Ru1 N1B C2B -96(19) . .
C2R Ru1 N1B C2B 126.2(13) . .
N1C Ru1 N1B C2B -53.7(12) . .
Cl2 Ru1 N1B C2B 36.2(12) . .
Cl1 Ru1 N1B C2B -144.0(12) . .
C1R Ru1 N1B C2B1 19(19) . .
C2R Ru1 N1B C2B1 -119.3(13) . .
N1C Ru1 N1B C2B1 60.8(12) . .
Cl2 Ru1 N1B C2B1 150.7(11) . .
Cl1 Ru1 N1B C2B1 -29.5(11) . .
C6B N1B C2B C6B1 78(2) . .
C2B1 N1B C2B C6B1 125(2) . .
Ru1 N1B C2B C6B1 -106.9(18) . .
C6B N1B C2B C3B 4(2) . .
C6B1 N1B C2B C3B -73.5(19) . .
C2B1 N1B C2B C3B 51.9(17) . .
Ru1 N1B C2B C3B 179.6(12) . .
C6B N1B C2B C5B1 40.3(19) . .
C6B1 N1B C2B C5B1 -37.5(17) . .
C2B1 N1B C2B C5B1 88.0(15) . .
Ru1 N1B C2B C5B1 -144.4(9) . .
C6B N1B C2B C2B1 -47.6(19) . .
C6B1 N1B C2B C2B1 -125(2) . .
Ru1 N1B C2B C2B1 127.7(16) . .
C6B1 C2B C3B C5B1 -0.9(16) . .
N1B C2B C3B C5B1 56.3(16) . .
C2B1 C2B C3B C5B1 89.3(13) . .
C6B1 C2B C3B C4B -56.2(18) . .
N1B C2B C3B C4B 1.0(19) . .
C5B1 C2B C3B C4B -55.3(14) . .
C2B1 C2B C3B C4B 34.0(15) . .
N1B C2B C3B C6B1 57.2(14) . .
C5B1 C2B C3B C6B1 0.9(16) . .
C2B1 C2B C3B C6B1 90.2(13) . .
C6B1 C2B C3B C3B1 -90.2(14) . .
N1B C2B C3B C3B1 -33.0(13) . .
C5B1 C2B C3B C3B1 -89.3(13) . .
C2B1 C2B C3B C3B1 0.0(9) . .
C5B1 C3B C4B C5B -70(2) . .
C2B C3B C4B C5B -1(3) . .
C6B1 C3B C4B C5B -34(2) . .
C3B1 C3B C4B C5B 54.1(19) . .
C2B C3B C4B C5B1 69(2) . .
C6B1 C3B C4B C5B1 35.8(17) . .
C3B1 C3B C4B C5B1 124(2) . .
C5B1 C3B C4B C3B1 -124(2) . .
C2B C3B C4B C3B1 -55.0(19) . .
C6B1 C3B C4B C3B1 -88.3(15) . .
C5B1 C3B C4B C31 108(2) . .
C2B C3B C4B C31 176.6(13) . .
C6B1 C3B C4B C31 143.4(12) . .
C3B1 C3B C4B C31 -128.3(19) . .
C32 C31 C4B C5B -123.5(19) . .
C30 C31 C4B C5B 57(2) . .
C32 C31 C4B C5B1 125.2(17) . .
C30 C31 C4B C5B1 -54.5(19) . .
C32 C31 C4B C3B 59(2) . .
C30 C31 C4B C3B -120.8(17) . .
C32 C31 C4B C3B1 -56.5(19) . .
C30 C31 C4B C3B1 123.7(16) . .
C5B1 C4B C5B C3B1 -127(2) . .
C3B C4B C5B C3B1 -75(2) . .
C31 C4B C5B C3B1 107.5(19) . .
C5B1 C4B C5B C6B -56(3) . .
C3B C4B C5B C6B -4(3) . .
C3B1 C4B C5B C6B 71(3) . .
C31 C4B C5B C6B 178(2) . .
C5B1 C4B C5B C2B1 -84.8(16) . .
C3B C4B C5B C2B1 -33(2) . .
C3B1 C4B C5B C2B1 41.7(16) . .
C31 C4B C5B C2B1 149.2(12) . .
C3B C4B C5B C5B1 51.6(18) . .
C3B1 C4B C5B C5B1 127(2) . .
C31 C4B C5B C5B1 -126(2) . .
C6B1 N1B C6B C2B1 126(2) . .
C2B N1B C6B C2B1 70(2) . .
Ru1 N1B C6B C2B1 -106(2) . .
C6B1 N1B C6B C5B 46(3) . .
C2B N1B C6B C5B -10(4) . .
C2B1 N1B C6B C5B -80(3) . .
Ru1 N1B C6B C5B 175(2) . .
C6B1 N1B C6B C3B1 86.4(17) . .
C2B N1B C6B C3B1 31(2) . .
C2B1 N1B C6B C3B1 -39(2) . .
Ru1 N1B C6B C3B1 -144.8(9) . .
C2B N1B C6B C6B1 -55.9(16) . .
C2B1 N1B C6B C6B1 -126(2) . .
Ru1 N1B C6B C6B1 128.7(17) . .
C3B1 C5B C6B C2B1 3.0(19) . .
C4B C5B C6B C2B1 -54(3) . .
C5B1 C5B C6B C2B1 -89.0(17) . .
C3B1 C5B C6B N1B 66(3) . .
C4B C5B C6B N1B 10(4) . .
C2B1 C5B C6B N1B 63(2) . .
C5B1 C5B C6B N1B -26(3) . .
C4B C5B C6B C3B1 -56.5(18) . .
C2B1 C5B C6B C3B1 -3.0(19) . .
C5B1 C5B C6B C3B1 -92.0(13) . .
C3B1 C5B C6B C6B1 95.6(16) . .
C4B C5B C6B C6B1 39(3) . .
C2B1 C5B C6B C6B1 92.6(15) . .
C5B1 C5B C6B C6B1 3.6(14) . .
C5B C6B C2B1 N1B 124.3(17) . .
C3B1 C6B C2B1 N1B 127.0(18) . .
C6B1 C6B C2B1 N1B 33.4(13) . .
N1B C6B C2B1 C3B1 -127.0(18) . .
C5B C6B C2B1 C3B1 -2.7(17) . .
C6B1 C6B C2B1 C3B1 -93.6(14) . .
N1B C6B C2B1 C5B -124.3(17) . .
C3B1 C6B C2B1 C5B 2.7(17) . .
C6B1 C6B C2B1 C5B -90.9(16) . .
N1B C6B C2B1 C2B -35.2(8) . .
C5B C6B C2B1 C2B 89.1(16) . .
C3B1 C6B C2B1 C2B 91.8(18) . .
C6B1 C6B C2B1 C2B -1.8(15) . .
C6B1 N1B C2B1 C6B -70.3(19) . .
C2B N1B C2B1 C6B -123.5(17) . .
Ru1 N1B C2B1 C6B 107.3(17) . .
C6B N1B C2B1 C3B1 72(2) . .
C6B1 N1B C2B1 C3B1 1.8(19) . .
C2B N1B C2B1 C3B1 -51.4(17) . .
Ru1 N1B C2B1 C3B1 179.4(13) . .
C6B N1B C2B1 C5B 37.3(12) . .
C6B1 N1B C2B1 C5B -33.0(15) . .
C2B N1B C2B1 C5B -86.2(12) . .
Ru1 N1B C2B1 C5B 144.6(11) . .
C6B N1B C2B1 C2B 123.5(17) . .
C6B1 N1B C2B1 C2B 53.2(14) . .
Ru1 N1B C2B1 C2B -129.2(12) . .
C3B1 C5B C2B1 C6B -176(2) . .
C4B C5B C2B1 C6B 135(2) . .
C5B1 C5B C2B1 C6B 90(2) . .
C3B1 C5B C2B1 N1B 136(2) . .
C4B C5B C2B1 N1B 86.9(17) . .
C6B C5B C2B1 N1B -47.7(16) . .
C5B1 C5B C2B1 N1B 42.5(14) . .
C4B C5B C2B1 C3B1 -49.2(13) . .
C6B C5B C2B1 C3B1 176(2) . .
C5B1 C5B C2B1 C3B1 -93.6(14) . .
C3B1 C5B C2B1 C2B 92.5(16) . .
C4B C5B C2B1 C2B 43.3(14) . .
C6B C5B C2B1 C2B -91.3(17) . .
C5B1 C5B C2B1 C2B -1.1(11) . .
C6B1 C2B C2B1 C6B 3(2) . .
N1B C2B C2B1 C6B 48.2(14) . .
C3B C2B C2B1 C6B -90.7(19) . .
C5B1 C2B C2B1 C6B -45.8(19) . .
C6B1 C2B C2B1 N1B -45.5(17) . .
C3B C2B C2B1 N1B -138.9(15) . .
C5B1 C2B C2B1 N1B -94.1(15) . .
C6B1 C2B C2B1 C3B1 93.5(18) . .
N1B C2B C2B1 C3B1 138.9(18) . .
C3B C2B C2B1 C3B1 0.0(13) . .
C5B1 C2B C2B1 C3B1 44.9(13) . .
C6B1 C2B C2B1 C5B 49.8(17) . .
N1B C2B C2B1 C5B 95.2(14) . .
C3B C2B C2B1 C5B -43.7(11) . .
C5B1 C2B C2B1 C5B 1.2(12) . .
C6B C5B C3B1 C4B -123.3(16) . .
C2B1 C5B C3B1 C4B -121.0(15) . .
C5B1 C5B C3B1 C4B -34.4(12) . .
C4B C5B C3B1 C2B1 121.0(15) . .
C6B C5B C3B1 C2B1 -2.3(15) . .
C5B1 C5B C3B1 C2B1 86.6(14) . .
C4B C5B C3B1 C6B 123.3(16) . .
C2B1 C5B C3B1 C6B 2.3(15) . .
C5B1 C5B C3B1 C6B 88.9(15) . .
C4B C5B C3B1 C3B 35.5(8) . .
C6B C5B C3B1 C3B -87.9(14) . .
C2B1 C5B C3B1 C3B -85.6(14) . .
C5B1 C5B C3B1 C3B 1.1(13) . .
C5B1 C4B C3B1 C5B 68.6(19) . .
C3B C4B C3B1 C5B 121.7(16) . .
C31 C4B C3B1 C5B -109.6(16) . .
C5B C4B C3B1 C2B1 -69.7(17) . .
C5B1 C4B C3B1 C2B1 -1(2) . .
C3B C4B C3B1 C2B1 52.0(17) . .
C31 C4B C3B1 C2B1 -179.3(13) . .
C5B C4B C3B1 C6B -38.2(10) . .
C5B1 C4B C3B1 C6B 30.4(18) . .
C3B C4B C3B1 C6B 83.5(13) . .
C31 C4B C3B1 C6B -147.8(13) . .
C5B C4B C3B1 C3B -121.7(16) . .
C5B1 C4B C3B1 C3B -53.1(15) . .
C31 C4B C3B1 C3B 128.7(17) . .
C6B C2B1 C3B1 C5B 2.8(18) . .
N1B C2B1 C3B1 C5B -55.5(19) . .
C2B C2B1 C3B1 C5B -88.2(13) . .
C6B C2B1 C3B1 C4B 58(2) . .
N1B C2B1 C3B1 C4B 0(2) . .
C5B C2B1 C3B1 C4B 55.6(13) . .
C2B C2B1 C3B1 C4B -32.6(16) . .
N1B C2B1 C3B1 C6B -58.3(16) . .
C5B C2B1 C3B1 C6B -2.8(18) . .
C2B C2B1 C3B1 C6B -91.0(16) . .
C6B C2B1 C3B1 C3B 91.0(16) . .
N1B C2B1 C3B1 C3B 32.7(16) . .
C5B C2B1 C3B1 C3B 88.2(13) . .
C2B C2B1 C3B1 C3B 0.0(9) . .
C2B1 C6B C3B1 C5B -176(2) . .
N1B C6B C3B1 C5B -129(2) . .
C6B1 C6B C3B1 C5B -86.5(19) . .
C2B1 C6B C3B1 C4B -129(2) . .
N1B C6B C3B1 C4B -82.0(18) . .
C5B C6B C3B1 C4B 47.2(14) . .
C6B1 C6B C3B1 C4B -39.3(15) . .
N1B C6B C3B1 C2B1 47.1(16) . .
C5B C6B C3B1 C2B1 176(2) . .
C6B1 C6B C3B1 C2B1 89.7(16) . .
C2B1 C6B C3B1 C3B -86.4(18) . .
N1B C6B C3B1 C3B -39.3(16) . .
C5B C6B C3B1 C3B 89.9(15) . .
C6B1 C6B C3B1 C3B 3.4(13) . .
C5B1 C3B C3B1 C5B -1.6(19) . .
C2B C3B C3B1 C5B 85.6(15) . .
C4B C3B C3B1 C5B -48.3(12) . .
C6B1 C3B C3B1 C5B 44.4(16) . .
C5B1 C3B C3B1 C4B 46.7(17) . .
C2B C3B C3B1 C4B 133.9(16) . .
C6B1 C3B C3B1 C4B 92.7(16) . .
C5B1 C3B C3B1 C2B1 -87.2(17) . .
C2B C3B C3B1 C2B1 0.0(12) . .
C4B C3B C3B1 C2B1 -133.9(18) . .
C6B1 C3B C3B1 C2B1 -41.2(13) . .
C5B1 C3B C3B1 C6B -49.4(17) . .
C2B C3B C3B1 C6B 37.8(13) . .
C4B C3B C3B1 C6B -96.1(15) . .
C6B1 C3B C3B1 C6B -3.4(13) . .
C2B C3B C5B1 C4B -124.7(14) . .
C6B1 C3B C5B1 C4B -125.6(19) . .
C3B1 C3B C5B1 C4B -34.4(12) . .
C2B C3B C5B1 C6B1 0.8(15) . .
C4B C3B C5B1 C6B1 125.6(19) . .
C3B1 C3B C5B1 C6B1 91.2(15) . .
C4B C3B C5B1 C2B 124.7(14) . .
C6B1 C3B C5B1 C2B -0.8(15) . .
C3B1 C3B C5B1 C2B 90.3(12) . .
C2B C3B C5B1 C5B -89.3(13) . .
C4B C3B C5B1 C5B 35.4(8) . .
C6B1 C3B C5B1 C5B -90.1(18) . .
C3B1 C3B C5B1 C5B 1.1(13) . .
C5B C4B C5B1 C3B 124.3(16) . .
C3B1 C4B C5B1 C3B 73.1(18) . .
C31 C4B C5B1 C3B -108.6(17) . .
C5B C4B C5B1 C6B1 52(2) . .
C3B C4B C5B1 C6B1 -73(2) . .
C3B1 C4B C5B1 C6B1 0(3) . .
C31 C4B C5B1 C6B1 178.6(18) . .
C5B C4B C5B1 C2B 86.7(14) . .
C3B C4B C5B1 C2B -37.7(10) . .
C3B1 C4B C5B1 C2B 35.5(18) . .
C31 C4B C5B1 C2B -146.3(13) . .
C3B C4B C5B1 C5B -124.3(16) . .
C3B1 C4B C5B1 C5B -51.2(15) . .
C31 C4B C5B1 C5B 127.1(17) . .
C6B1 C2B C5B1 C3B 179(2) . .
N1B C2B C5B1 C3B -136.0(15) . .
C2B1 C2B C5B1 C3B -92.3(13) . .
C6B1 C2B C5B1 C4B -135(2) . .
N1B C2B C5B1 C4B -89.4(15) . .
C3B C2B C5B1 C4B 46.6(12) . .
C2B1 C2B C5B1 C4B -45.7(14) . .
N1B C2B C5B1 C6B1 45.2(15) . .
C3B C2B C5B1 C6B1 -179(2) . .
C2B1 C2B C5B1 C6B1 88.9(16) . .
C6B1 C2B C5B1 C5B -90.1(18) . .
N1B C2B C5B1 C5B -44.9(12) . .
C3B C2B C5B1 C5B 91.1(14) . .
C2B1 C2B C5B1 C5B -1.2(11) . .
C3B1 C5B C5B1 C3B -2(2) . .
C4B C5B C5B1 C3B -46.8(13) . .
C6B C5B C5B1 C3B 86(2) . .
C2B1 C5B C5B1 C3B 49.1(17) . .
C3B1 C5B C5B1 C4B 45.2(16) . .
C6B C5B C5B1 C4B 133(2) . .
C2B1 C5B C5B1 C4B 95.9(17) . .
C3B1 C5B C5B1 C6B1 -93.0(18) . .
C4B C5B C5B1 C6B1 -138(2) . .
C6B C5B C5B1 C6B1 -5(2) . .
C2B1 C5B C5B1 C6B1 -42.3(16) . .
C3B1 C5B C5B1 C2B -49.5(16) . .
C4B C5B C5B1 C2B -94.7(14) . .
C6B C5B C5B1 C2B 38.4(17) . .
C2B1 C5B C5B1 C2B 1.2(12) . .
C3B C2B C6B1 N1B 126.8(13) . .
C5B1 C2B C6B1 N1B 125.9(18) . .
C2B1 C2B C6B1 N1B 34.3(13) . .
N1B C2B C6B1 C5B1 -125.9(18) . .
C3B C2B C6B1 C5B1 0.8(15) . .
C2B1 C2B C6B1 C5B1 -91.7(16) . .
N1B C2B C6B1 C3B -126.8(13) . .
C5B1 C2B C6B1 C3B -0.8(15) . .
C2B1 C2B C6B1 C3B -92.5(14) . .
N1B C2B C6B1 C6B -35.9(8) . .
C3B C2B C6B1 C6B 90.9(12) . .
C5B1 C2B C6B1 C6B 90.0(17) . .
C2B1 C2B C6B1 C6B -1.6(14) . .
C6B N1B C6B1 C2B -119.5(17) . .
C2B1 N1B C6B1 C2B -71.4(16) . .
Ru1 N1B C6B1 C2B 110.9(14) . .
C6B N1B C6B1 C5B1 -51(2) . .
C2B N1B C6B1 C5B1 69(2) . .
C2B1 N1B C6B1 C5B1 -3(3) . .
Ru1 N1B C6B1 C5B1 179.8(16) . .
C6B N1B C6B1 C3B -84.7(14) . .
C2B N1B C6B1 C3B 34.7(10) . .
C2B1 N1B C6B1 C3B -36.7(15) . .
Ru1 N1B C6B1 C3B 145.7(10) . .
C2B N1B C6B1 C6B 119.5(17) . .
C2B1 N1B C6B1 C6B 48.0(14) . .
Ru1 N1B C6B1 C6B -129.6(15) . .
C3B C5B1 C6B1 C2B -0.9(16) . .
C4B C5B1 C6B1 C2B 57(2) . .
C5B C5B1 C6B1 C2B 90.0(15) . .
C3B C5B1 C6B1 N1B -56(2) . .
C4B C5B1 C6B1 N1B 2(3) . .
C2B C5B1 C6B1 N1B -55.1(16) . .
C5B C5B1 C6B1 N1B 35(2) . .
C4B C5B1 C6B1 C3B 57.5(17) . .
C2B C5B1 C6B1 C3B 0.9(16) . .
C5B C5B1 C6B1 C3B 90.8(16) . .
C3B C5B1 C6B1 C6B -87.2(16) . .
C4B C5B1 C6B1 C6B -30(2) . .
C2B C5B1 C6B1 C6B -86.3(14) . .
C5B C5B1 C6B1 C6B 3.6(14) . .
C5B1 C3B C6B1 C2B 179(2) . .
C4B C3B C6B1 C2B 133.0(16) . .
C3B1 C3B C6B1 C2B 90.1(14) . .
C5B1 C3B C6B1 N1B 134(2) . .
C2B C3B C6B1 N1B -44.7(12) . .
C4B C3B C6B1 N1B 88.3(16) . .
C3B1 C3B C6B1 N1B 45.3(14) . .
C2B C3B C6B1 C5B1 -179(2) . .
C4B C3B C6B1 C5B1 -45.7(16) . .
C3B1 C3B C6B1 C5B1 -88.7(16) . .
C5B1 C3B C6B1 C6B 92.0(19) . .
C2B C3B C6B1 C6B -86.8(13) . .
C4B C3B C6B1 C6B 46.3(14) . .
C3B1 C3B C6B1 C6B 3.3(12) . .
C2B1 C6B C6B1 C2B 3(2) . .
N1B C6B C6B1 C2B 50.0(14) . .
C5B C6B C6B1 C2B -93(2) . .
C3B1 C6B C6B1 C2B -48.9(18) . .
C2B1 C6B C6B1 N1B -47.3(19) . .
C5B C6B C6B1 N1B -143(2) . .
C3B1 C6B C6B1 N1B -98.9(19) . .
C2B1 C6B C6B1 C5B1 91(2) . .
N1B C6B C6B1 C5B1 138(2) . .
C5B C6B C6B1 C5B1 -5(2) . .
C3B1 C6B C6B1 C5B1 39.0(17) . .
C2B1 C6B C6B1 C3B 48.1(19) . .
N1B C6B C6B1 C3B 95.4(15) . .
C5B C6B C6B1 C3B -47.7(17) . .
C3B1 C6B C6B1 C3B -3.5(13) . .
C1R Ru1 N1C C2C 121.4(14) . .
C2R Ru1 N1C C2C -59(15) . .
N1B Ru1 N1C C2C -57.1(13) . .
Cl2 Ru1 N1C C2C -145.3(13) . .
Cl1 Ru1 N1C C2C 33.5(13) . .
C1R Ru1 N1C C6C1 -123.0(16) . .
C2R Ru1 N1C C6C1 57(15) . .
N1B Ru1 N1C C6C1 58.5(15) . .
Cl2 Ru1 N1C C6C1 -29.6(15) . .
Cl1 Ru1 N1C C6C1 149.1(15) . .
C1R Ru1 N1C C2C1 57.3(13) . .
C2R Ru1 N1C C2C1 -123(15) . .
N1B Ru1 N1C C2C1 -121.2(12) . .
Cl2 Ru1 N1C C2C1 150.6(12) . .
Cl1 Ru1 N1C C2C1 -30.6(12) . .
C1R Ru1 N1C C6C -62.5(18) . .
C2R Ru1 N1C C6C 117(15) . .
N1B Ru1 N1C C6C 119.0(17) . .
Cl2 Ru1 N1C C6C 30.8(17) . .
Cl1 Ru1 N1C C6C -150.4(17) . .
C6C1 N1C C2C C2C1 130(2) . .
C6C N1C C2C C2C1 83(2) . .
Ru1 N1C C2C C2C1 -101(2) . .
C6C1 N1C C2C C3C 49.3(19) . .
C2C1 N1C C2C C3C -81(2) . .
C6C N1C C2C C3C 2(2) . .
Ru1 N1C C2C C3C 178.3(13) . .
C6C1 N1C C2C C3C1 87.6(17) . .
C2C1 N1C C2C C3C1 -43(2) . .
C6C N1C C2C C3C1 40.3(19) . .
Ru1 N1C C2C C3C1 -143.5(10) . .
C2C1 N1C C2C C6C1 -130(2) . .
C6C N1C C2C C6C1 -47(2) . .
Ru1 N1C C2C C6C1 128.9(18) . .
C2C1 C2C C3C C3C1 1.0(17) . .
N1C C2C C3C C3C1 64.8(17) . .
C6C1 C2C C3C C3C1 96.8(14) . .
C2C1 C2C C3C C4C -60(2) . .
N1C C2C C3C C4C 3(2) . .
C3C1 C2C C3C C4C -61.5(16) . .
C6C1 C2C C3C C4C 35.3(17) . .
C2C1 C2C C3C C5C1 -95.0(14) . .
N1C C2C C3C C5C1 -31.3(14) . .
C3C1 C2C C3C C5C1 -96.1(14) . .
C6C1 C2C C3C C5C1 0.7(12) . .
N1C C2C C3C C2C1 63.7(15) . .
C3C1 C2C C3C C2C1 -1.0(17) . .
C6C1 C2C C3C C2C1 95.8(15) . .
C3C1 C3C C4C C5C1 -127(2) . .
C2C C3C C4C C5C1 -52(2) . .
C2C1 C3C C4C C5C1 -85.0(17) . .
C2C C3C C4C C3C1 75(2) . .
C5C1 C3C C4C C3C1 127(2) . .
C2C1 C3C C4C C3C1 41.8(19) . .
C3C1 C3C C4C C5C -84(2) . .
C2C C3C C4C C5C -9(3) . .
C5C1 C3C C4C C5C 42.6(19) . .
C2C1 C3C C4C C5C -42(2) . .
C3C1 C3C C4C C6 103(2) . .
C2C C3C C4C C6 178.0(15) . .
C5C1 C3C C4C C6 -130(2) . .
C2C1 C3C C4C C6 144.7(15) . .
C5 C6 C4C C3C -125.4(19) . .
C7 C6 C4C C3C 57(2) . .
C5 C6 C4C C5C1 119.6(18) . .
C7 C6 C4C C5C1 -58(2) . .
C5 C6 C4C C3C1 -61(2) . .
C7 C6 C4C C3C1 122.3(17) . .
C5 C6 C4C C5C 61(2) . .
C7 C6 C4C C5C -115.6(19) . .
C3C C4C C5C C5C1 -61(2) . .
C3C1 C4C C5C C5C1 -117(2) . .
C6 C4C C5C C5C1 112(2) . .
C3C C4C C5C C6C 9(3) . .
C5C1 C4C C5C C6C 71(3) . .
C3C1 C4C C5C C6C -46(3) . .
C6 C4C C5C C6C -177(2) . .
C3C C4C C5C C6C1 -25(2) . .
C5C1 C4C C5C C6C1 36.8(19) . .
C3C1 C4C C5C C6C1 -79.9(18) . .
C6 C4C C5C C6C1 149.1(13) . .
C2C N1C C6C C6C1 69(3) . .
C2C1 N1C C6C C6C1 125(3) . .
Ru1 N1C C6C C6C1 -107(2) . .
C2C N1C C6C C5C -1(3) . .
C6C1 N1C C6C C5C -70(3) . .
C2C1 N1C C6C C5C 55(3) . .
Ru1 N1C C6C C5C -178(2) . .
C2C N1C C6C C5C1 31.1(19) . .
C6C1 N1C C6C C5C1 -38(2) . .
C2C1 N1C C6C C5C1 86.9(19) . .
Ru1 N1C C6C C5C1 -145.3(10) . .
C5C1 C5C C6C C6C1 -4(2) . .
C4C C5C C6C C6C1 -61(3) . .
C5C1 C5C C6C N1C 53(3) . .
C4C C5C C6C N1C -4(4) . .
C6C1 C5C C6C N1C 57(2) . .
C4C C5C C6C C5C1 -57.4(17) . .
C6C1 C5C C6C C5C1 4(2) . .
C3C C2C C2C1 N1C 124.2(15) . .
C3C1 C2C C2C1 N1C 125.0(18) . .
C6C1 C2C C2C1 N1C 32.5(15) . .
N1C C2C C2C1 C3C1 -125.0(18) . .
C3C C2C C2C1 C3C1 -0.9(14) . .
C6C1 C2C C2C1 C3C1 -92.6(15) . .
N1C C2C C2C1 C3C -124.2(15) . .
C3C1 C2C C2C1 C3C 0.9(14) . .
C6C1 C2C C2C1 C3C -91.7(16) . .
C6C1 N1C C2C1 C2C -66(2) . .
C6C N1C C2C1 C2C -116.4(18) . .
Ru1 N1C C2C1 C2C 113.7(17) . .
C2C N1C C2C1 C3C1 66.0(18) . .
C6C1 N1C C2C1 C3C1 0.1(19) . .
C6C N1C C2C1 C3C1 -50.4(17) . .
Ru1 N1C C2C1 C3C1 179.8(13) . .
C2C N1C C2C1 C3C 35.3(11) . .
C6C1 N1C C2C1 C3C -30.7(16) . .
C6C N1C C2C1 C3C -81.1(13) . .
Ru1 N1C C2C1 C3C 149.0(11) . .
C3C1 C3C C2C1 C2C -179(2) . .
C4C C3C C2C1 C2C 131.0(18) . .
C5C1 C3C C2C1 C2C 84.9(15) . .
C3C1 C3C C2C1 N1C 135(2) . .
C4C C3C C2C1 N1C 84.9(17) . .
C2C C3C C2C1 N1C -46.0(12) . .
C5C1 C3C C2C1 N1C 38.9(14) . .
C4C C3C C2C1 C3C1 -50.3(15) . .
C2C C3C C2C1 C3C1 179(2) . .
C5C1 C3C C2C1 C3C1 -96.4(16) . .
C2C C3C C3C1 C4C -123.8(15) . .
C5C1 C3C C3C1 C4C -35.6(14) . .
C2C1 C3C C3C1 C4C -123.0(18) . .
C4C C3C C3C1 C2C1 123.0(18) . .
C2C C3C C3C1 C2C1 -0.8(14) . .
C5C1 C3C C3C1 C2C1 87.4(14) . .
C4C C3C C3C1 C2C 123.8(15) . .
C5C1 C3C C3C1 C2C 88.2(14) . .
C2C1 C3C C3C1 C2C 0.8(14) . .
C5C1 C4C C3C1 C3C 65.0(19) . .
C5C C4C C3C1 C3C 116.3(17) . .
C6 C4C C3C1 C3C -114.8(18) . .
C3C C4C C3C1 C2C1 -70.1(19) . .
C5C1 C4C C3C1 C2C1 -5(2) . .
C5C C4C C3C1 C2C1 46(2) . .
C6 C4C C3C1 C2C1 175.1(15) . .
C3C C4C C3C1 C2C -37.4(11) . .
C5C1 C4C C3C1 C2C 27.6(18) . .
C5C C4C C3C1 C2C 78.9(14) . .
C6 C4C C3C1 C2C -152.2(14) . .
C2C C2C1 C3C1 C3C 0.9(16) . .
N1C C2C1 C3C1 C3C -52.0(17) . .
C2C C2C1 C3C1 C4C 55.9(18) . .
N1C C2C1 C3C1 C4C 3(2) . .
C3C C2C1 C3C1 C4C 55.0(14) . .
N1C C2C1 C3C1 C2C -53.0(13) . .
C3C C2C1 C3C1 C2C -0.9(16) . .
C2C1 C2C C3C1 C3C -179(2) . .
N1C C2C C3C1 C3C -130.2(16) . .
C6C1 C2C C3C1 C3C -85.6(15) . .
C2C1 C2C C3C1 C4C -132(2) . .
N1C C2C C3C1 C4C -83.9(16) . .
C3C C2C C3C1 C4C 46.3(12) . .
C6C1 C2C C3C1 C4C -39.3(16) . .
N1C C2C C3C1 C2C1 48.5(15) . .
C3C C2C C3C1 C2C1 179(2) . .
C6C1 C2C C3C1 C2C1 93.1(15) . .
C6C C5C C5C1 C6C1 3.1(19) . .
C4C C5C C5C1 C6C1 125(2) . .
C6C C5C C5C1 C4C -121.8(17) . .
C6C1 C5C C5C1 C4C -125(2) . .
C4C C5C C5C1 C6C 121.8(17) . .
C6C1 C5C C5C1 C6C -3.1(19) . .
C6C C5C C5C1 C3C -88.0(16) . .
C4C C5C C5C1 C3C 33.8(9) . .
C6C1 C5C C5C1 C3C -91(2) . .
C3C C4C C5C1 C5C 129.2(18) . .
C3C1 C4C C5C1 C5C 82(2) . .
C6 C4C C5C1 C5C -98(2) . .
C3C C4C C5C1 C6C1 52(2) . .
C3C1 C4C C5C1 C6C1 5(3) . .
C5C C4C C5C1 C6C1 -77(2) . .
C6 C4C C5C1 C6C1 -176(2) . .
C3C C4C C5C1 C6C 86.7(15) . .
C3C1 C4C C5C1 C6C 39.4(19) . .
C5C C4C C5C1 C6C -42.5(12) . .
C6 C4C C5C1 C6C -140.8(16) . .
C3C1 C4C C5C1 C3C -47.3(15) . .
C5C C4C C5C1 C3C -129.2(18) . .
C6 C4C C5C1 C3C 132.5(18) . .
C6C1 C6C C5C1 C5C 175(3) . .
N1C C6C C5C1 C5C -138(2) . .
N1C C6C C5C1 C6C1 46.6(19) . .
C5C C6C C5C1 C6C1 -175(3) . .
C6C1 C6C C5C1 C4C -133(3) . .
N1C C6C C5C1 C4C -86.3(19) . .
C5C C6C C5C1 C4C 51.9(15) . .
C6C1 C6C C5C1 C3C -88(2) . .
N1C C6C C5C1 C3C -41.0(16) . .
C5C C6C C5C1 C3C 97.2(16) . .
C3C1 C3C C5C1 C5C 1(2) . .
C4C C3C C5C1 C5C -45.8(15) . .
C2C C3C C5C1 C5C 91.8(19) . .
C2C1 C3C C5C1 C5C 53(2) . .
C3C1 C3C C5C1 C6C1 -92(2) . .
C4C C3C C5C1 C6C1 -139(2) . .
C2C C3C C5C1 C6C1 -1.0(16) . .
C2C1 C3C C5C1 C6C1 -39.7(17) . .
C3C1 C3C C5C1 C4C 47.1(19) . .
C2C C3C C5C1 C4C 137.6(17) . .
C2C1 C3C C5C1 C4C 98.9(17) . .
C3C1 C3C C5C1 C6C -51(2) . .
C4C C3C C5C1 C6C -97.8(15) . .
C2C C3C C5C1 C6C 39.8(14) . .
C2C1 C3C C5C1 C6C 1.1(14) . .
C5C C6C C6C1 N1C 128.4(18) . .
C5C1 C6C C6C1 N1C 125(2) . .
N1C C6C C6C1 C5C1 -125(2) . .
C5C C6C C6C1 C5C1 3.2(19) . .
N1C C6C C6C1 C5C -128.4(18) . .
C5C1 C6C C6C1 C5C -3.2(19) . .
N1C C6C C6C1 C2C -35.1(9) . .
C5C C6C C6C1 C2C 93.3(16) . .
C5C1 C6C C6C1 C2C 90(2) . .
C2C N1C C6C1 C6C -123.8(18) . .
C2C1 N1C C6C1 C6C -75(2) . .
Ru1 N1C C6C1 C6C 105.2(18) . .
C2C N1C C6C1 C5C1 -50(2) . .
C2C1 N1C C6C1 C5C1 -1(3) . .
C6C N1C C6C1 C5C1 74(3) . .
Ru1 N1C C6C1 C5C1 179.4(18) . .
C2C N1C C6C1 C5C -86.2(15) . .
C2C1 N1C C6C1 C5C -37.6(18) . .
C6C N1C C6C1 C5C 37.6(12) . .
Ru1 N1C C6C1 C5C 142.7(12) . .
C2C1 N1C C6C1 C2C 48.6(13) . .
C6C N1C C6C1 C2C 123.8(18) . .
Ru1 N1C C6C1 C2C -131.1(15) . .
C5C C5C1 C6C1 C6C -4(2) . .
C4C C5C1 C6C1 C6C 60(3) . .
C3C C5C1 C6C1 C6C 93.8(18) . .
C5C C5C1 C6C1 N1C -65(3) . .
C4C C5C1 C6C1 N1C -2(4) . .
C6C C5C1 C6C1 N1C -61(2) . .
C3C C5C1 C6C1 N1C 32(2) . .
C4C C5C1 C6C1 C5C 63.6(19) . .
C6C C5C1 C6C1 C5C 4(2) . .
C3C C5C1 C6C1 C5C 97.6(18) . .
C5C C5C1 C6C1 C2C -96.8(17) . .
C4C C5C1 C6C1 C2C -33(2) . .
C6C C5C1 C6C1 C2C -93.1(17) . .
C3C C5C1 C6C1 C2C 0.8(12) . .
C5C1 C5C C6C1 C6C 175(3) . .
C4C C5C C6C1 C6C 128(2) . .
C5C1 C5C C6C1 N1C 129(3) . .
C6C C5C C6C1 N1C -46.5(16) . .
C4C C5C C6C1 N1C 81(2) . .
C6C C5C C6C1 C5C1 -175(3) . .
C4C C5C C6C1 C5C1 -47.1(18) . .
C5C1 C5C C6C1 C2C 85(2) . .
C6C C5C C6C1 C2C -90.2(16) . .
C4C C5C C6C1 C2C 37.7(15) . .
C2C1 C2C C6C1 C6C 6(3) . .
N1C C2C C6C1 C6C 49.4(15) . .
C3C C2C C6C1 C6C -91(2) . .
C3C1 C2C C6C1 C6C -49(2) . .
C2C1 C2C C6C1 N1C -44(2) . .
C3C C2C C6C1 N1C -140.9(16) . .
C3C1 C2C C6C1 N1C -98.6(17) . .
C2C1 C2C C6C1 C5C1 96(2) . .
N1C C2C C6C1 C5C1 140(2) . .
C3C C2C C6C1 C5C1 -1.1(17) . .
C3C1 C2C C6C1 C5C1 41.2(17) . .
C2C1 C2C C6C1 C5C 56(2) . .
N1C C2C C6C1 C5C 99.5(16) . .
C3C C2C C6C1 C5C -41.3(13) . .
C3C1 C2C C6C1 C5C 0.9(14) . .
C4R Ru2 N1D C6D 61.5(12) . .
C3R Ru2 N1D C6D -79(6) . .
N1A Ru2 N1D C6D -120.2(11) . .
Cl3 Ru2 N1D C6D -31.0(11) . .
Cl4 Ru2 N1D C6D 149.8(11) . .
C4R Ru2 N1D C2D -119.3(11) . .
C3R Ru2 N1D C2D 100(6) . .
N1A Ru2 N1D C2D 59.0(10) . .
Cl3 Ru2 N1D C2D 148.2(10) . .
Cl4 Ru2 N1D C2D -31.0(10) . .
C6D N1D C2D C3D 1(2) . .
Ru2 N1D C2D C3D -178.0(11) . .
N1D C2D C3D C4D -2(2) . .
C2D C3D C4D C5D 0(2) . .
C2D C3D C4D C36 -177.3(13) . .
C35 C36 C4D C5D 121.3(15) . .
C37 C36 C4D C5D -60.7(18) . .
C35 C36 C4D C3D -61.8(18) . .
C37 C36 C4D C3D 116.2(15) . .
C3D C4D C5D C6D 2(2) . .
C36 C4D C5D C6D 179.2(13) . .
C2D N1D C6D C5D 1(2) . .
Ru2 N1D C6D C5D -179.9(11) . .
C4D C5D C6D N1D -3(2) . .
C5R Ru3 N1E C6E 51(30) . .
C6R Ru3 N1E C6E -128.5(12) . .
N1F Ru3 N1E C6E 51.1(11) 2_576 .
Cl5 Ru3 N1E C6E 138.2(11) . .
Cl6 Ru3 N1E C6E -37.7(11) . .
C5R Ru3 N1E C2E -128(30) . .
C6R Ru3 N1E C2E 52.9(12) . .
N1F Ru3 N1E C2E -127.6(11) 2_576 .
Cl5 Ru3 N1E C2E -40.4(11) . .
Cl6 Ru3 N1E C2E 143.6(11) . .
C6E N1E C2E C3E 3(2) . .
Ru3 N1E C2E C3E -177.9(11) . .
N1E C2E C3E C4E -4(2) . .
C2E C3E C4E C5E 2(2) . .
C2E C3E C4E C51 179.4(13) . .
C52 C51 C4E C5E 120.6(14) . .
C50 C51 C4E C5E -60.3(17) . .
C52 C51 C4E C3E -56.9(17) . .
C50 C51 C4E C3E 122.2(14) . .
C3E C4E C5E C6E 0.6(19) . .
C51 C4E C5E C6E -177.1(12) . .
C2E N1E C6E C5E -1(2) . .
Ru3 N1E C6E C5E -179.6(10) . .
C4E C5E C6E N1E -1(2) . .
C6F N1F C2F C3F -1(2) . .
Ru3 N1F C2F C3F -179.2(10) 2_576 .
N1F C2F C3F C4F 0(2) . .
C2F C3F C4F C5F 2(2) . .
C2F C3F C4F C46 -177.2(13) . .
C45 C46 C4F C3F 50.5(17) . .
C47 C46 C4F C3F -129.9(13) . .
C45 C46 C4F C5F -128.2(14) . .
C47 C46 C4F C5F 51.5(17) . .
C3F C4F C5F C6F -2.1(19) . .
C46 C4F C5F C6F 176.7(12) . .
C2F N1F C6F C5F 0.2(19) . .
Ru3 N1F C6F C5F 178.6(10) 2_576 .
C4F C5F C6F N1F 1(2) . .
N9 Zn3 N1G C6G -100.8(11) . .
N10 Zn3 N1G C6G -10.7(12) . .
N12 Zn3 N1G C6G 168.2(11) . .
N11 Zn3 N1G C6G 79.0(11) . .
N9 Zn3 N1G C2G 82.3(11) . .
N10 Zn3 N1G C2G 172.4(10) . .
N12 Zn3 N1G C2G -8.6(11) . .
N11 Zn3 N1G C2G -97.8(11) . .
C6G N1G C2G C3G -2(2) . .
Zn3 N1G C2G C3G 174.9(10) . .
N1G C2G C3G C4G -1(2) . .
C2G C3G C4G C5G 4(2) . .
C2G C3G C4G C4H 179.1(12) . .
C3G C4G C5G C6G -4(2) . .
C4H C4G C5G C6G -178.9(12) . .
C2G N1G C6G C5G 2(2) . .
Zn3 N1G C6G C5G -174.7(10) . .
C4G C5G C6G N1G 1(2) . .
N3 Zn1 N1H C6H 10.3(13) . .
N1 Zn1 N1H C6H -168.5(12) . .
N4 Zn1 N1H C6H 100.6(12) . .
N2 Zn1 N1H C6H -80.2(12) . .
N3 Zn1 N1H C2H 171.6(11) . .
N1 Zn1 N1H C2H -7.3(11) . .
N4 Zn1 N1H C2H -98.1(11) . .
N2 Zn1 N1H C2H 81.1(11) . .
C6H N1H C2H C3H -4(2) . .
Zn1 N1H C2H C3H -166.1(12) . .
N1H C2H C3H C4H 2(2) . .
C2H C3H C4H C5H -1(2) . .
C2H C3H C4H C4G 177.4(13) . .
C3G C4G C4H C5H -159.1(15) . .
C5G C4G C4H C5H 16(2) . .
C3G C4G C4H C3H 23(2) . .
C5G C4G C4H C3H -162.5(15) . .
C3H C4H C5H C6H 2(2) . .
C4G C4H C5H C6H -176.1(14) . .
C2H N1H C6H C5H 5(2) . .
Zn1 N1H C6H C5H 166.7(13) . .
C4H C5H C6H N1H -5(3) . .
N8 Zn2 N1K C6K -13.8(17) . .
N5 Zn2 N1K C6K 77.8(17) . .
N6 Zn2 N1K C6K 167.0(17) . .
N7 Zn2 N1K C6K -103.2(17) . .
N8 Zn2 N1K C2K1 -143.5(17) . .
N5 Zn2 N1K C2K1 -51.8(17) . .
N6 Zn2 N1K C2K1 37.4(17) . .
N7 Zn2 N1K C2K1 127.2(17) . .
N8 Zn2 N1K C6K1 35.6(19) . .
N5 Zn2 N1K C6K1 127.2(19) . .
N6 Zn2 N1K C6K1 -143.6(19) . .
N7 Zn2 N1K C6K1 -53.8(19) . .
N8 Zn2 N1K C2K 158.9(13) . .
N5 Zn2 N1K C2K -109.5(13) . .
N6 Zn2 N1K C2K -20.3(13) . .
N7 Zn2 N1K C2K 69.5(13) . .
C6K N1K C2K C2K1 -84(3) . .
C6K1 N1K C2K C2K1 -126(3) . .
Zn2 N1K C2K C2K1 103(3) . .
C6K N1K C2K C3K -4.7(19) . .
C2K1 N1K C2K C3K 80(3) . .
C6K1 N1K C2K C3K -47(2) . .
Zn2 N1K C2K C3K -177.7(12) . .
C6K N1K C2K C3K1 -42.6(18) . .
C2K1 N1K C2K C3K1 42(3) . .
C6K1 N1K C2K C3K1 -85(2) . .
Zn2 N1K C2K C3K1 144.4(10) . .
C6K N1K C2K C6K1 42(2) . .
C2K1 N1K C2K C6K1 126(3) . .
Zn2 N1K C2K C6K1 -131(2) . .
C2K1 C2K C3K C3K1 -1(2) . .
N1K C2K C3K C3K1 -64.6(19) . .
C6K1 C2K C3K C3K1 -92.6(17) . .
C2K1 C2K C3K C4K 58(2) . .
N1K C2K C3K C4K -5.8(19) . .
C3K1 C2K C3K C4K 58.8(18) . .
C6K1 C2K C3K C4K -33.8(18) . .
N1K C2K C3K C2K1 -63.5(17) . .
C3K1 C2K C3K C2K1 1(2) . .
C6K1 C2K C3K C2K1 -91.5(18) . .
C2K1 C2K C3K C5K1 88.0(18) . .
N1K C2K C3K C5K1 24.4(15) . .
C3K1 C2K C3K C5K1 89.0(17) . .
C6K1 C2K C3K C5K1 -3.6(14) . .
C3K1 C3K C4K C5K 85(3) . .
C2K C3K C4K C5K 14(3) . .
C2K1 C3K C4K C5K 44(2) . .
C5K1 C3K C4K C5K -32(3) . .
C3K1 C3K C4K C5K1 118(3) . .
C2K C3K C4K C5K1 46(3) . .
C2K1 C3K C4K C5K1 76(2) . .
C2K C3K C4K C3K1 -71(3) . .
C2K1 C3K C4K C3K1 -41(3) . .
C5K1 C3K C4K C3K1 -118(3) . .
C3K1 C3K C4K C4K -106(3) . 2_775
C2K C3K C4K C4K -177.0(18) . 2_775
C2K1 C3K C4K C4K -146.9(19) . 2_775
C5K1 C3K C4K C4K 137(3) . 2_775
C3K1 C4K C5K C5K1 110(5) . .
C3K C4K C5K C5K1 57(5) . .
C4K C4K C5K C5K1 -111(5) 2_775 .
C5K1 C4K C5K C6K -69(4) . .
C3K1 C4K C5K C6K 41(3) . .
C3K C4K C5K C6K -12(3) . .
C4K C4K C5K C6K 179(2) 2_775 .
C5K1 C4K C5K C6K1 -38(4) . .
C3K1 C4K C5K C6K1 72(2) . .
C3K C4K C5K C6K1 20(2) . .
C4K C4K C5K C6K1 -149(2) 2_775 .
C2K1 N1K C6K C6K1 -125(4) . .
C2K N1K C6K C6K1 -75(4) . .
Zn2 N1K C6K C6K1 98(4) . .
C2K1 N1K C6K C5K -43(3) . .
C6K1 N1K C6K C5K 82(4) . .
C2K N1K C6K C5K 7(3) . .
Zn2 N1K C6K C5K -180(2) . .
C2K1 N1K C6K C5K1 -75(2) . .
C6K1 N1K C6K C5K1 50(4) . .
C2K N1K C6K C5K1 -25(2) . .
Zn2 N1K C6K C5K1 148.0(12) . .
C5K1 C5K C6K C6K1 7(4) . .
C4K C5K C6K C6K1 70(3) . .
C5K1 C5K C6K N1K -61(4) . .
C4K C5K C6K N1K 2(4) . .
C6K1 C5K C6K N1K -68(3) . .
C4K C5K C6K C5K1 63(3) . .
C6K1 C5K C6K C5K1 -7(4) . .
C3K C2K C2K1 N1K -124.8(15) . .
C3K1 C2K C2K1 N1K -126(2) . .
C6K1 C2K C2K1 N1K -31.1(18) . .
N1K C2K C2K1 C3K1 126(2) . .
C3K C2K C2K1 C3K1 0.9(18) . .
C6K1 C2K C2K1 C3K1 94(2) . .
N1K C2K C2K1 C3K 124.8(15) . .
C3K1 C2K C2K1 C3K -0.9(18) . .
C6K1 C2K C2K1 C3K 93.6(17) . .
C6K N1K C2K1 C2K 114(2) . .
C6K1 N1K C2K1 C2K 72(2) . .
Zn2 N1K C2K1 C2K -109(2) . .
C6K N1K C2K1 C3K1 41(2) . .
C6K1 N1K C2K1 C3K1 -1(2) . .
C2K N1K C2K1 C3K1 -73(3) . .
Zn2 N1K C2K1 C3K1 178.0(15) . .
C6K N1K C2K1 C3K 75.5(16) . .
C6K1 N1K C2K1 C3K 33.6(19) . .
C2K N1K C2K1 C3K -38.1(14) . .
Zn2 N1K C2K1 C3K -147.4(12) . .
C3K1 C3K C2K1 C2K 179(3) . .
C4K C3K C2K1 C2K -132(2) . .
C5K1 C3K C2K1 C2K -89.3(18) . .
C3K1 C3K C2K1 N1K -132(3) . .
C2K C3K C2K1 N1K 49.3(13) . .
C4K C3K C2K1 N1K -83(2) . .
C5K1 C3K C2K1 N1K -40.0(17) . .
C2K C3K C2K1 C3K1 -179(3) . .
C4K C3K C2K1 C3K1 49.4(19) . .
C5K1 C3K C2K1 C3K1 92(2) . .
C2K C3K C3K1 C4K 124.0(16) . .
C2K1 C3K C3K1 C4K 123(2) . .
C5K1 C3K C3K1 C4K 38.0(19) . .
C2K C3K C3K1 C2K1 0.8(16) . .
C4K C3K C3K1 C2K1 -123(2) . .
C5K1 C3K C3K1 C2K1 -85(2) . .
C4K C3K C3K1 C2K -124.0(16) . .
C2K1 C3K C3K1 C2K -0.8(16) . .
C5K1 C3K C3K1 C2K -86.1(18) . .
C5K C4K C3K1 C3K -114(2) . .
C5K1 C4K C3K1 C3K -73(2) . .
C4K C4K C3K1 C3K 106(2) 2_775 .
C5K C4K C3K1 C2K1 -41(2) . .
C5K1 C4K C3K1 C2K1 -1(3) . .
C3K C4K C3K1 C2K1 72(2) . .
C4K C4K C3K1 C2K1 178(2) 2_775 .
C5K C4K C3K1 C2K -73.6(18) . .
C5K1 C4K C3K1 C2K -33(2) . .
C3K C4K C3K1 C2K 40.1(13) . .
C4K C4K C3K1 C2K 146(2) 2_775 .
C2K C2K1 C3K1 C3K -1(2) . .
N1K C2K1 C3K1 C3K 60(2) . .
C2K C2K1 C3K1 C4K -60(2) . .
N1K C2K1 C3K1 C4K 1(3) . .
C3K C2K1 C3K1 C4K -59.4(18) . .
N1K C2K1 C3K1 C2K 61.1(19) . .
C3K C2K1 C3K1 C2K 1(2) . .
C2K1 C2K C3K1 C3K 179(3) . .
N1K C2K C3K1 C3K 130.3(17) . .
C6K1 C2K C3K1 C3K 90.4(17) . .
C2K1 C2K C3K1 C4K 130(3) . .
N1K C2K C3K1 C4K 81(2) . .
C3K C2K C3K1 C4K -48.9(14) . .
C6K1 C2K C3K1 C4K 41.6(19) . .
N1K C2K C3K1 C2K1 -48.4(19) . .
C3K C2K C3K1 C2K1 -179(3) . .
C6K1 C2K C3K1 C2K1 -88(2) . .
C4K C5K C5K1 C6K1 -129(4) . .
C6K C5K C5K1 C6K1 -5(3) . .
C6K C5K C5K1 C4K 124(2) . .
C6K1 C5K C5K1 C4K 129(4) . .
C4K C5K C5K1 C6K -124(2) . .
C6K1 C5K C5K1 C6K 5(3) . .
C4K C5K C5K1 C3K -32.4(13) . .
C6K C5K C5K1 C3K 92(3) . .
C6K1 C5K C5K1 C3K 97(4) . .
C3K1 C4K C5K1 C5K -83(4) . .
C3K C4K C5K1 C5K -131(4) . .
C4K C4K C5K1 C5K 99(4) 2_775 .
C5K C4K C5K1 C6K1 84(5) . .
C3K1 C4K C5K1 C6K1 2(4) . .
C3K C4K C5K1 C6K1 -46(3) . .
C4K C4K C5K1 C6K1 -177(3) 2_775 .
C5K C4K C5K1 C6K 49(2) . .
C3K1 C4K C5K1 C6K -33(3) . .
C3K C4K C5K1 C6K -81(3) . .
C4K C4K C5K1 C6K 148(3) 2_775 .
C5K C4K C5K1 C3K 131(4) . .
C3K1 C4K C5K1 C3K 48.2(16) . .
C4K C4K C5K1 C3K -131(3) 2_775 .
C6K1 C6K C5K1 C5K -172(4) . .
N1K C6K C5K1 C5K 132(3) . .
N1K C6K C5K1 C6K1 -56(2) . .
C5K C6K C5K1 C6K1 172(4) . .
C6K1 C6K C5K1 C4K 133(4) . .
N1K C6K C5K1 C4K 78(3) . .
C5K C6K C5K1 C4K -54.2(17) . .
C6K1 C6K C5K1 C3K 90(3) . .
N1K C6K C5K1 C3K 34(2) . .
C5K C6K C5K1 C3K -98(2) . .
C3K1 C3K C5K1 C5K -7(4) . .
C2K C3K C5K1 C5K -95(4) . .
C4K C3K C5K1 C5K 46(3) . .
C2K1 C3K C5K1 C5K -58(4) . .
C3K1 C3K C5K1 C6K1 93(3) . .
C2K C3K C5K1 C6K1 5(2) . .
C4K C3K C5K1 C6K1 146(3) . .
C2K1 C3K C5K1 C6K1 41(2) . .
C3K1 C3K C5K1 C4K -53(3) . .
C2K C3K C5K1 C4K -141(2) . .
C2K1 C3K C5K1 C4K -104(2) . .
C3K1 C3K C5K1 C6K 55(3) . .
C2K C3K C5K1 C6K -32.5(17) . .
C4K C3K C5K1 C6K 108(2) . .
C2K1 C3K C5K1 C6K 3.7(17) . .
C5K C6K C6K1 N1K -124.5(17) . .
C5K1 C6K C6K1 N1K -120(3) . .
N1K C6K C6K1 C5K1 120(3) . .
C5K C6K C6K1 C5K1 -5(2) . .
N1K C6K C6K1 C5K 124.5(17) . .
C5K1 C6K C6K1 C5K 5(2) . .
N1K C6K C6K1 C2K 34.9(8) . .
C5K C6K C6K1 C2K -89.6(16) . .
C5K1 C6K C6K1 C2K -85(3) . .
C2K1 N1K C6K1 C6K 72(3) . .
C2K N1K C6K1 C6K 118(3) . .
Zn2 N1K C6K1 C6K -107(3) . .
C6K N1K C6K1 C5K1 -70(3) . .
C2K1 N1K C6K1 C5K1 1(3) . .
C2K N1K C6K1 C5K1 48(3) . .
Zn2 N1K C6K1 C5K1 -177.5(19) . .
C6K N1K C6K1 C5K -40.9(18) . .
C2K1 N1K C6K1 C5K 31(2) . .
C2K N1K C6K1 C5K 77.4(18) . .
Zn2 N1K C6K1 C5K -148.0(15) . .
C6K N1K C6K1 C2K -118(3) . .
C2K1 N1K C6K1 C2K -46.3(14) . .
Zn2 N1K C6K1 C2K 134.7(14) . .
C5K C5K1 C6K1 C6K 7(4) . .
C4K C5K1 C6K1 C6K -64(4) . .
C3K C5K1 C6K1 C6K -94(2) . .
C5K C5K1 C6K1 N1K 69(4) . .
C4K C5K1 C6K1 N1K -2(4) . .
C6K C5K1 C6K1 N1K 62(2) . .
C3K C5K1 C6K1 N1K -32(3) . .
C4K C5K1 C6K1 C5K -71(4) . .
C6K C5K1 C6K1 C5K -7(4) . .
C3K C5K1 C6K1 C5K -101(4) . .
C5K C5K1 C6K1 C2K 98(3) . .
C4K C5K1 C6K1 C2K 27(3) . .
C6K C5K1 C6K1 C2K 90.8(19) . .
C3K C5K1 C6K1 C2K -3.6(14) . .
C5K1 C5K C6K1 C6K -171(5) . .
C4K C5K C6K1 C6K -122(3) . .
C5K1 C5K C6K1 N1K -120(5) . .
C4K C5K C6K1 N1K -71(3) . .
C6K C5K C6K1 N1K 51.0(16) . .
C4K C5K C6K1 C5K1 49(3) . .
C6K C5K C6K1 C5K1 171(5) . .
C5K1 C5K C6K1 C2K -81(4) . .
C4K C5K C6K1 C2K -32.0(18) . .
C6K C5K C6K1 C2K 90.3(18) . .
C2K1 C2K C6K1 C6K -8(4) . .
N1K C2K C6K1 C6K -55(2) . .
C3K C2K C6K1 C6K 88(3) . .
C3K1 C2K C6K1 C6K 46(3) . .
C2K1 C2K C6K1 N1K 47(3) . .
C3K C2K C6K1 N1K 142.6(19) . .
C3K1 C2K C6K1 N1K 100(2) . .
C2K1 C2K C6K1 C5K1 -91(3) . .
N1K C2K C6K1 C5K1 -137(3) . .
C3K C2K C6K1 C5K1 5(2) . .
C3K1 C2K C6K1 C5K1 -37(2) . .
C2K1 C2K C6K1 C5K -59(3) . .
N1K C2K C6K1 C5K -106(2) . .
C3K C2K C6K1 C5K 36.3(14) . .
C3K1 C2K C6K1 C5K -5.8(16) . .
C20 C1 C1I C6I -63.3(12) . .
C2 C1 C1I C6I 118.2(10) . .
C20 C1 C1I C2I 115.3(10) . .
C2 C1 C1I C2I -63.1(11) . .
C6I C1I C2I C3I -4.1 . .
C1 C1I C2I C3I 177.4(6) . .
C1I C2I C3I C4I 3.1 . .
C2I C3I C4I C5I 2.1 . .
C3I C4I C5I C6I -6.2 . .
C2I C1I C6I C5I -0.1 . .
C1 C1I C6I C5I 178.5(6) . .
C4I C5I C6I C1I 5.2 . .
C15 C16 C1L C6L -111.4(10) . .
C17 C16 C1L C6L 66.0(12) . .
C15 C16 C1L C2L 69.9(11) . .
C17 C16 C1L C2L -112.7(10) . .
C6L C1L C2L C3L 3.0(3) . .
C16 C1L C2L C3L -178.3(7) . .
C1L C2L C3L C4L -3.0(6) . .
C2L C3L C4L C5L 3.7(5) . .
C3L C4L C5L C6L -4.3 . .
C2L C1L C6L C5L -3.8(3) . .
C16 C1L C6L C5L 177.6(6) . .
C4L C5L C6L C1L 4.4(3) . .
C40 C21 C1M C2M -112.3(13) . .
C22 C21 C1M C2M 67.2(15) . .
C40 C21 C1M C6M 70.1(15) . .
C22 C21 C1M C6M -110.4(13) . .
C6M C1M C2M C3M -4.5 . .
C21 C1M C2M C3M 178.0(11) . .
C1M C2M C3M C4M -2.5 . .
C2M C3M C4M C5M 16.2 . .
C3M C4M C5M C6M -20.1 . .
C2M C1M C6M C5M 1.1 . .
C21 C1M C6M C5M 178.6(11) . .
C4M C5M C6M C1M 9.8 . .
C25 C26 C1N C6N -125.2(11) . .
C27 C26 C1N C6N 54.0(13) . .
C25 C26 C1N C2N 63.4(13) . .
C27 C26 C1N C2N -117.4(11) . .
C6N C1N C2N C3N 11.7 . .
C26 C1N C2N C3N -177.6(9) . .
C1N C2N C3N C4N -12.8 . .
C2N C3N C4N C5N 11.6 . .
C3N C4N C5N C6N -7.7 . .
C2N C1N C6N C5N -7.8 . .
C26 C1N C6N C5N -178.1(9) . .
C4N C5N C6N C1N 5.1 . .
C60 C41 C1P C6P -59.7(13) . .
C42 C41 C1P C6P 122.8(10) . .
C60 C41 C1P C2P 122.3(11) . .
C42 C41 C1P C2P -55.2(13) . .
C6P C1P C2P C3P 3.0 . .
C41 C1P C2P C3P -179.2(9) . .
C1P C2P C3P C4P -0.6 . .
C2P C3P C4P C5P -1.1 . .
C3P C4P C5P C6P 0.7 . .
C2P C1P C6P C5P -3.4 . .
C41 C1P C6P C5P 178.8(9) . .
C4P C5P C6P C1P 1.5 . .
C57 C56 C1Q C2Q -111.7(11) . .
C55 C56 C1Q C2Q 68.8(12) . .
C57 C56 C1Q C6Q 61.8(13) . .
C55 C56 C1Q C6Q -117.7(10) . .
C6Q C1Q C2Q C3Q 4.2 . .
C56 C1Q C2Q C3Q 176.7(7) . .
C1Q C2Q C3Q C4Q -0.7 . .
C6Q C5Q C4Q C3Q -15.6 . .
C2Q C3Q C4Q C5Q 7.4 . .
C2Q C1Q C6Q C5Q -11.2 . .
C56 C1Q C6Q C5Q 176.0(6) . .
C4Q C5Q C6Q C1Q 16.7 . .
C1S C2S C3S C3S -170.03(16) . 2_666
C3K C4K C4K C3K1 0.0(3) . 2_775
C3K C4K C4K C5K1 0.00(16) . 2_775
